data_7101843
loop_
_publ_author_name
'Mishra, Abhudaya'
'Yano, Junko'
'Pushkar, Yulia'
'Yachandra, Vittal K'
'Abboud, Khalil A'
'Christou, George'

_publ_section_title
;
 Heteronuclear Mn-Ca/Sr complexes, and Ca/Sr EXAFS spectral comparisons
 with the oxygen-evolving complex of photosystem II.
;
_journal_issue 15
_journal_name_full 'Chemical communications (Cambridge, England)'
_journal_page_first 1538
_journal_page_last 1540
_journal_paper_doi 10.1039/b701355h
_journal_year 2007
_chemical_formula_sum 'C157 H141 Mn14 N14 O50 Sr'
_chemical_formula_weight 3880.62
_chemical_name_systematic
;
?
;
_space_group_IT_number 2
_symmetry_cell_setting triclinic
_symmetry_space_group_name_Hall '-P 1'
_symmetry_space_group_name_H-M 'P -1'
_atom_sites_solution_hydrogens geom
_atom_sites_solution_primary direct
_atom_sites_solution_secondary difmap
_audit_creation_method SHELXL-97
_cell_angle_alpha 69.789(2)
_cell_angle_beta 78.549(2)
_cell_angle_gamma 73.792(2)
_cell_formula_units_Z 2
_cell_length_a 18.4417(16)
_cell_length_b 19.0430(16)
_cell_length_c 25.447(2)
_cell_measurement_reflns_used 104
_cell_measurement_temperature 173(2)
_cell_measurement_theta_max 28.0
_cell_measurement_theta_min 2.0
_cell_volume 8001.2(12)
_computing_cell_refinement 'Bruker SMART v5.624 & SAINT 6.36a (Bruker 1998)'
_computing_data_collection 'Bruker SMART v5.624 (Bruker 1998)'
_computing_data_reduction 'Bruker SHELXTL v6.12 (Bruker 2000)'
_computing_molecular_graphics 'Bruker SHELXTL v6.12'
_computing_publication_material 'Bruker SHELXTL v6.12'
_computing_structure_refinement 'Bruker SHELXTL v6.12'
_computing_structure_solution 'Bruker SHELXTL v6.12'
_diffrn_ambient_temperature 173(2)
_diffrn_measured_fraction_theta_full 0.954
_diffrn_measured_fraction_theta_max 0.954
_diffrn_measurement_device_type 'SMART CCD area detector'
_diffrn_measurement_method '\w scans'
_diffrn_radiation_monochromator graphite
_diffrn_radiation_source 'fine-focus sealed tube'
_diffrn_radiation_type MoK\a
_diffrn_radiation_wavelength 0.71073
_diffrn_reflns_av_R_equivalents 0.0954
_diffrn_reflns_av_sigmaI/netI 0.2917
_diffrn_reflns_limit_h_max 23
_diffrn_reflns_limit_h_min -23
_diffrn_reflns_limit_k_max 24
_diffrn_reflns_limit_k_min -20
_diffrn_reflns_limit_l_max 32
_diffrn_reflns_limit_l_min -33
_diffrn_reflns_number 52550
_diffrn_reflns_theta_full 27.50
_diffrn_reflns_theta_max 27.50
_diffrn_reflns_theta_min 1.65
_diffrn_standards_decay_% '< 1'
_diffrn_standards_number 0
_exptl_absorpt_coefficient_mu 1.482
_exptl_absorpt_correction_T_max 0.9698
_exptl_absorpt_correction_T_min 0.6701
_exptl_absorpt_correction_type integration
_exptl_absorpt_process_details 'based on measured indexed crystal faces, Bruker SHELXTL v6.12 (Bruker 1998)'
_exptl_crystal_colour brown
_exptl_crystal_density_diffrn 1.611
_exptl_crystal_density_meas ?
_exptl_crystal_density_method .
_exptl_crystal_description plates
_exptl_crystal_F_000 3938
_exptl_crystal_size_max 0.28
_exptl_crystal_size_mid 0.18
_exptl_crystal_size_min 0.02
_refine_diff_density_max 3.853
_refine_diff_density_min -1.365
_refine_diff_density_rms 0.139
_refine_ls_extinction_method none
_refine_ls_goodness_of_fit_ref 1.001
_refine_ls_hydrogen_treatment constr
_refine_ls_matrix_type full
_refine_ls_number_parameters 1750
_refine_ls_number_reflns 35042
_refine_ls_number_restraints 0
_refine_ls_restrained_S_all 1.001
_refine_ls_R_factor_all 0.2011
_refine_ls_R_factor_gt 0.0896
_refine_ls_shift/su_max 0.004
_refine_ls_shift/su_mean 0.000
_refine_ls_structure_factor_coef Fsqd
_refine_ls_weighting_details 'calc w=1/[\s^2^(Fo^2^)+(0.0695P)^2^] where P=(Fo^2^+2Fc^2^)/3'
_refine_ls_weighting_scheme calc
_refine_ls_wR_factor_gt 0.2069
_refine_ls_wR_factor_ref 0.2247
_reflns_number_gt 11380
_reflns_number_total 35042
_reflns_threshold_expression I>2\s(I)
_cod_data_source_file b701355h.txt
_cod_data_source_block Mn14Sr
_cod_depositor_comments
;
The following automatic conversions were performed:
'_symmetry_cell_setting' value 'Triclinic' changed to 'triclinic'
according to '/home/saulius/struct/CIF-dictionaries/cif_core.dic'
dictionary named 'cif_core.dic' version 2.4.1 from 2010-06-29.

Automatic conversion script
Id: cif_fix_enum 1527 2010-12-29 10:47:43Z saulius 
;
_cod_original_sg_symbol_H-M P-1
_cod_database_code 7101843

loop_
_symmetry_equiv_pos_as_xyz
'x, y, z'
'-x, -y, -z'

loop_
_atom_site_label
_atom_site_type_symbol
_atom_site_fract_x
_atom_site_fract_y
_atom_site_fract_z
_atom_site_U_iso_or_equiv
_atom_site_adp_type
_atom_site_occupancy
_atom_site_symmetry_multiplicity
_atom_site_calc_flag
_atom_site_refinement_flags
Mn1 Mn 0.70722(10) 0.52323(7) 0.29082(6) 0.0476(4) Uani 1 1 d .
Mn2 Mn 0.84313(9) 0.42343(7) 0.35082(6) 0.0440(4) Uani 1 1 d .
Mn3 Mn 0.80857(9) 0.41215(7) 0.24472(6) 0.0440(4) Uani 1 1 d .
Mn4 Mn 0.70382(9) 0.35344(7) 0.35148(6) 0.0413(4) Uani 1 1 d .
Mn5 Mn 0.89420(9) 0.24261(7) 0.35458(6) 0.0440(4) Uani 1 1 d .
Mn6 Mn 0.84755(9) 0.31027(7) 0.15371(5) 0.0390(4) Uani 1 1 d .
Mn7 Mn 0.76524(9) 0.24504(7) 0.26098(5) 0.0408(4) Uani 1 1 d .
Mn8 Mn 0.72296(11) 0.19867(9) 0.14129(6) 0.0648(6) Uani 1 1 d .
Mn9 Mn 0.66799(11) 0.19085(8) 0.36038(7) 0.0695(6) Uani 1 1 d .
Mn10 Mn 0.90908(9) 0.09553(7) 0.33769(6) 0.0416(4) Uani 1 1 d .
Mn11 Mn 0.87411(9) 0.11925(7) 0.19279(5) 0.0370(4) Uani 1 1 d .
Mn12 Mn 0.76020(9) 0.05803(7) 0.29456(6) 0.0425(4) Uani 1 1 d .
Mn13 Mn 0.91503(9) -0.04212(7) 0.28576(5) 0.0378(4) Uani 1 1 d .
Mn14 Mn 0.80142(9) -0.01379(7) 0.20607(6) 0.0415(4) Uani 1 1 d .
Sr1 Sr 0.65516(8) 0.44040(7) 0.18579(5) 0.0771(4) Uani 1 1 d .
O1 O 0.7248(5) 0.5949(3) 0.3246(3) 0.052(2) Uani 1 1 d .
O2 O 0.8301(4) 0.5201(4) 0.3679(3) 0.055(2) Uani 1 1 d .
O3 O 0.6014(5) 0.5563(4) 0.3058(3) 0.078(3) Uani 1 1 d .
O4 O 0.5551(6) 0.5151(6) 0.2483(4) 0.100(3) Uani 1 1 d .
O5 O 0.7117(5) 0.6027(4) 0.2084(3) 0.066(2) Uani 1 1 d .
O6 O 0.7658(4) 0.5090(4) 0.1682(3) 0.056(2) Uani 1 1 d .
O7 O 0.9604(4) 0.4014(3) 0.3287(3) 0.0555(19) Uani 1 1 d .
O8 O 0.9918(4) 0.2802(3) 0.3224(3) 0.0522(19) Uani 1 1 d .
O9 O 0.8956(4) 0.2476(3) 0.4318(2) 0.0516(19) Uani 1 1 d .
O10 O 0.8562(4) 0.3715(3) 0.4299(3) 0.0535(19) Uani 1 1 d .
O11 O 0.5836(4) 0.3661(4) 0.3757(3) 0.065(2) Uani 1 1 d .
O12 O 0.5857(4) 0.2387(4) 0.4072(3) 0.075(3) Uani 1 1 d .
O13 O 0.9011(4) 0.0056(3) 0.4047(2) 0.055(2) Uani 1 1 d .
O14 O 0.9130(4) -0.0939(3) 0.3720(2) 0.0407(16) Uani 1 1 d .
O15 O 0.7476(4) 0.3787(4) 0.1094(3) 0.055(2) Uani 1 1 d .
O16 O 0.7214(5) 0.3019(5) 0.0710(3) 0.081(3) Uani 1 1 d .
O17 O 0.7490(5) 0.1642(4) 0.4241(3) 0.080(3) Uani 1 1 d .
O18 O 0.7157(4) 0.2833(3) 0.4281(2) 0.055(2) Uani 1 1 d .
O19 O 0.6389(5) 0.0969(4) 0.4027(3) 0.078(3) Uani 1 1 d .
O20 O 0.7410(4) 0.0120(3) 0.3802(3) 0.058(2) Uani 1 1 d .
O21 O 0.9104(4) 0.4100(3) 0.2062(2) 0.0445(18) Uani 1 1 d .
O22 O 0.8971(4) 0.3979(3) 0.1238(2) 0.0452(18) Uani 1 1 d .
O23 O 0.7165(4) 0.1198(4) 0.0999(3) 0.063(2) Uani 1 1 d .
O24 O 0.8003(4) 0.0062(4) 0.1273(3) 0.055(2) Uani 1 1 d .
O25 O 0.8542(4) -0.1222(3) 0.2125(3) 0.0459(18) Uani 1 1 d .
O26 O 0.9423(4) -0.1414(3) 0.2695(2) 0.0406(17) Uani 1 1 d .
O27 O 0.6885(4) -0.0252(4) 0.2289(3) 0.063(2) Uani 1 1 d .
O28 O 0.6582(4) 0.0381(4) 0.2927(3) 0.064(2) Uani 1 1 d .
O29 O 0.6224(5) 0.2144(5) 0.1868(4) 0.109(3) Uani 1 1 d .
O30 O 0.6461(5) 0.3032(4) 0.2152(3) 0.085(3) Uani 1 1 d .
O31 O 1.0202(4) 0.0574(3) 0.3070(3) 0.0528(19) Uani 1 1 d .
O32 O 1.0214(4) -0.0397(3) 0.2761(2) 0.0454(17) Uani 1 1 d .
O33 O 0.9596(4) 0.2529(3) 0.1875(3) 0.0529(19) Uani 1 1 d .
O34 O 0.9747(4) 0.1375(3) 0.1764(2) 0.0412(17) Uani 1 1 d .
O35 O 0.8595(3) 0.1684(3) 0.1017(2) 0.0392(16) Uani 1 1 d .
O36 O 0.8927(4) 0.2800(3) 0.0857(2) 0.0412(17) Uani 1 1 d .
O37 O 0.7050(4) 0.4294(3) 0.2769(2) 0.0403(16) Uani 1 1 d .
O38 O 0.8642(3) 0.2014(3) 0.3054(2) 0.0379(16) Uani 1 1 d .
O39 O 0.8124(3) 0.2190(3) 0.1937(2) 0.0344(15) Uani 1 1 d .
O40 O 0.8116(4) -0.0384(3) 0.2836(2) 0.0390(17) Uani 1 1 d .
O41 O 0.9441(4) 0.1373(3) 0.3827(3) 0.0507(19) Uani 1 1 d .
O42 O 0.8741(3) 0.0624(3) 0.2887(2) 0.0377(16) Uani 1 1 d .
O43 O 0.9158(3) 0.0151(3) 0.1924(2) 0.0375(16) Uani 1 1 d .
O44 O 0.7786(3) 0.0914(3) 0.2068(2) 0.0388(16) Uani 1 1 d .
O45 O 0.7227(4) 0.1578(3) 0.3001(2) 0.0450(18) Uani 1 1 d .
O46 O 0.7126(4) 0.4354(3) 0.3758(2) 0.0433(17) Uani 1 1 d .
O47 O 0.8301(4) 0.3400(3) 0.3302(2) 0.0429(17) Uani 1 1 d .
O48 O 0.8139(4) 0.4843(3) 0.2795(2) 0.0420(17) Uani 1 1 d .
O49 O 0.7002(4) 0.2798(3) 0.3191(2) 0.0427(17) Uani 1 1 d .
O50 O 0.7923(3) 0.3409(3) 0.2159(2) 0.0344(15) Uani 1 1 d .
N1 N 0.6142(9) 0.5830(9) 0.1123(6) 0.124(5) Uani 1 1 d .
N2 N 0.5474(10) 0.4415(11) 0.1238(7) 0.186(8) Uani 1 1 d .
C11 C 0.7795(8) 0.5823(6) 0.3510(4) 0.051(3) Uani 1 1 d .
C12 C 0.7947(7) 0.6506(5) 0.3651(4) 0.057(3) Uani 1 1 d .
C13 C 0.8507(8) 0.6389(7) 0.3960(6) 0.093(5) Uani 1 1 d .
H13A H 0.8796 0.5887 0.4125 0.112 Uiso 1 1 calc R
C14 C 0.8651(10) 0.7048(8) 0.4031(6) 0.124(6) Uani 1 1 d .
H14A H 0.9059 0.7001 0.4226 0.149 Uiso 1 1 calc R
C15 C 0.8175(9) 0.7764(7) 0.3805(6) 0.093(5) Uani 1 1 d .
H15A H 0.8246 0.8200 0.3872 0.112 Uiso 1 1 calc R
C16 C 0.7632(9) 0.7860(6) 0.3502(5) 0.078(5) Uani 1 1 d .
H16A H 0.7338 0.8362 0.3342 0.094 Uiso 1 1 calc R
C17 C 0.7483(7) 0.7223(5) 0.3414(4) 0.060(3) Uani 1 1 d .
H17A H 0.7087 0.7280 0.3203 0.072 Uiso 1 1 calc R
C18 C 0.6091(11) 0.6477(12) 0.0803(10) 0.148(8) Uani 1 1 d .
C19 C 0.6021(13) 0.7262(12) 0.0348(9) 0.209(10) Uani 1 1 d .
H19A H 0.6499 0.7426 0.0278 0.313 Uiso 1 1 calc R
H19B H 0.5608 0.7639 0.0477 0.313 Uiso 1 1 calc R
H19C H 0.5909 0.7224 0.0000 0.313 Uiso 1 1 calc R
C21 C 0.5482(9) 0.5405(8) 0.2883(6) 0.088(5) Uani 1 1 d .
C22 C 0.4727(10) 0.5549(9) 0.3216(8) 0.110(5) Uani 1 1 d .
C23 C 0.4610(10) 0.5918(8) 0.3622(8) 0.149(9) Uani 1 1 d .
H23A H 0.4982 0.6153 0.3657 0.178 Uiso 1 1 calc R
C24 C 0.3917(14) 0.5931(12) 0.3981(10) 0.176(10) Uani 1 1 d .
H24A H 0.3872 0.6058 0.4318 0.211 Uiso 1 1 calc R
C25 C 0.3347(13) 0.5774(18) 0.3859(13) 0.221(15) Uani 1 1 d .
H25A H 0.2863 0.5936 0.4049 0.266 Uiso 1 1 calc R
C26 C 0.3370(14) 0.5360(19) 0.3448(13) 0.283(17) Uani 1 1 d .
H26A H 0.2956 0.5191 0.3401 0.340 Uiso 1 1 calc R
C27 C 0.4111(12) 0.5257(15) 0.3136(8) 0.197(11) Uani 1 1 d .
H27A H 0.4208 0.4990 0.2867 0.236 Uiso 1 1 calc R
C31 C 0.7459(7) 0.5798(6) 0.1693(4) 0.063(3) Uani 1 1 d .
C32 C 0.7810(7) 0.6353(6) 0.1171(5) 0.067(3) Uani 1 1 d .
C33 C 0.8212(7) 0.6144(7) 0.0728(4) 0.070(4) Uani 1 1 d .
H33A H 0.8334 0.5623 0.0735 0.084 Uiso 1 1 calc R
C34 C 0.8449(10) 0.6707(12) 0.0257(6) 0.131(7) Uani 1 1 d .
H34A H 0.8705 0.6567 -0.0067 0.157 Uiso 1 1 calc R
C35 C 0.8333(12) 0.7409(12) 0.0246(8) 0.142(9) Uani 1 1 d .
H35A H 0.8510 0.7772 -0.0084 0.170 Uiso 1 1 calc R
C36 C 0.7965(11) 0.7645(8) 0.0694(7) 0.130(7) Uani 1 1 d .
H36A H 0.7924 0.8157 0.0687 0.156 Uiso 1 1 calc R
C37 C 0.7643(9) 0.7136(7) 0.1171(5) 0.110(6) Uani 1 1 d .
H37A H 0.7336 0.7300 0.1472 0.132 Uiso 1 1 calc R
C41 C 1.0095(7) 0.3442(6) 0.3165(4) 0.050(3) Uani 1 1 d .
C42 C 1.0877(7) 0.3490(6) 0.2964(5) 0.059(3) Uani 1 1 d .
C43 C 1.1393(9) 0.2983(7) 0.2702(5) 0.084(4) Uani 1 1 d .
H43A H 1.1228 0.2573 0.2667 0.100 Uiso 1 1 calc R
C44 C 1.2121(9) 0.3050(11) 0.2496(6) 0.110(6) Uani 1 1 d .
H44A H 1.2449 0.2689 0.2323 0.132 Uiso 1 1 calc R
C45 C 1.2376(11) 0.3628(11) 0.2537(8) 0.131(7) Uani 1 1 d .
H45A H 1.2891 0.3653 0.2410 0.157 Uiso 1 1 calc R
C46 C 1.1890(12) 0.4189(10) 0.2764(8) 0.131(7) Uani 1 1 d .
H46A H 1.2057 0.4619 0.2762 0.157 Uiso 1 1 calc R
C47 C 1.1171(8) 0.4106(7) 0.2987(5) 0.083(4) Uani 1 1 d .
H47A H 1.0852 0.4466 0.3164 0.100 Uiso 1 1 calc R
C51 C 0.8790(6) 0.2987(5) 0.4555(4) 0.048(3) Uani 1 1 d .
C52 C 0.8878(6) 0.2770(6) 0.5149(4) 0.057(3) Uani 1 1 d .
C53 C 0.8805(8) 0.3305(7) 0.5418(5) 0.089(4) Uani 1 1 d .
H53A H 0.8684 0.3839 0.5220 0.107 Uiso 1 1 calc R
C54 C 0.8915(8) 0.3041(8) 0.6001(5) 0.092(5) Uani 1 1 d .
H54A H 0.8851 0.3418 0.6182 0.111 Uiso 1 1 calc R
C55 C 0.9097(9) 0.2310(9) 0.6308(6) 0.101(5) Uani 1 1 d .
H55A H 0.9174 0.2156 0.6694 0.121 Uiso 1 1 calc R
C56 C 0.9172(7) 0.1764(8) 0.6012(5) 0.077(4) Uani 1 1 d .
H56A H 0.9301 0.1231 0.6210 0.093 Uiso 1 1 calc R
C57 C 0.9063(6) 0.1987(6) 0.5457(4) 0.056(3) Uani 1 1 d .
H57A H 0.9114 0.1610 0.5279 0.067 Uiso 1 1 calc R
C61 C 0.5640(6) 0.3076(7) 0.4101(5) 0.061(3) Uani 1 1 d .
C62 C 0.5091(7) 0.3176(6) 0.4620(5) 0.069(4) Uani 1 1 d .
C63 C 0.4703(9) 0.3894(7) 0.4628(6) 0.115(6) Uani 1 1 d .
H63A H 0.4735 0.4329 0.4305 0.138 Uiso 1 1 calc R
C64 C 0.4253(11) 0.3971(8) 0.5128(7) 0.158(9) Uani 1 1 d .
H64A H 0.4003 0.4473 0.5145 0.189 Uiso 1 1 calc R
C65 C 0.4162(10) 0.3393(9) 0.5565(7) 0.136(7) Uani 1 1 d .
H65A H 0.3849 0.3475 0.5893 0.163 Uiso 1 1 calc R
C66 C 0.4512(10) 0.2665(9) 0.5560(7) 0.147(8) Uani 1 1 d .
H66A H 0.4438 0.2241 0.5882 0.177 Uiso 1 1 calc R
C67 C 0.4986(9) 0.2538(7) 0.5076(6) 0.114(6) Uani 1 1 d .
H67A H 0.5226 0.2032 0.5064 0.137 Uiso 1 1 calc R
C71 C 0.8989(6) -0.0644(5) 0.4110(4) 0.046(3) Uani 1 1 d .
C72 C 0.8766(6) -0.1111(5) 0.4699(4) 0.045(3) Uani 1 1 d .
C73 C 0.8306(10) -0.0758(7) 0.5063(5) 0.112(6) Uani 1 1 d .
H73A H 0.8155 -0.0213 0.4955 0.134 Uiso 1 1 calc R
C74 C 0.8046(8) -0.1206(8) 0.5610(5) 0.093(4) Uani 1 1 d .
H74A H 0.7682 -0.0973 0.5857 0.112 Uiso 1 1 calc R
C75 C 0.8339(9) -0.1984(8) 0.5767(6) 0.094(5) Uani 1 1 d .
H75A H 0.8210 -0.2286 0.6141 0.113 Uiso 1 1 calc R
C76 C 0.8806(7) -0.2333(6) 0.5405(5) 0.073(4) Uani 1 1 d .
H76A H 0.8990 -0.2876 0.5520 0.087 Uiso 1 1 calc R
C77 C 0.9019(7) -0.1887(5) 0.4854(4) 0.059(3) Uani 1 1 d .
H77A H 0.9338 -0.2128 0.4593 0.070 Uiso 1 1 calc R
C81 C 0.7312(7) 0.3640(7) 0.0711(5) 0.068(4) Uani 1 1 d .
C82 C 0.7110(7) 0.4288(8) 0.0171(5) 0.074(4) Uani 1 1 d .
C83 C 0.7165(7) 0.5036(9) 0.0121(5) 0.093(5) Uani 1 1 d .
H83A H 0.7308 0.5114 0.0432 0.111 Uiso 1 1 calc R
C84 C 0.7018(8) 0.5675(10) -0.0371(8) 0.124(6) Uani 1 1 d .
H84A H 0.7015 0.6187 -0.0400 0.149 Uiso 1 1 calc R
C85 C 0.6871(11) 0.5449(13) -0.0830(7) 0.155(9) Uani 1 1 d .
H85A H 0.6848 0.5818 -0.1194 0.186 Uiso 1 1 calc R
C86 C 0.6767(11) 0.4743(13) -0.0765(9) 0.158(8) Uani 1 1 d .
H86A H 0.6583 0.4662 -0.1058 0.190 Uiso 1 1 calc R
C87 C 0.6928(9) 0.4132(11) -0.0268(5) 0.119(6) Uani 1 1 d .
H87A H 0.6911 0.3625 -0.0237 0.142 Uiso 1 1 calc R
C91 C 0.7353(6) 0.2095(6) 0.4518(4) 0.055(3) Uani 1 1 d .
C92 C 0.7400(7) 0.1788(6) 0.5114(4) 0.056(3) Uani 1 1 d .
C93 C 0.7719(9) 0.1069(7) 0.5337(6) 0.100(5) Uani 1 1 d .
H93A H 0.7943 0.0750 0.5104 0.120 Uiso 1 1 calc R
C94 C 0.7730(12) 0.0770(8) 0.5910(8) 0.138(8) Uani 1 1 d .
H94A H 0.7914 0.0233 0.6072 0.166 Uiso 1 1 calc R
C95 C 0.7503(9) 0.1192(10) 0.6229(6) 0.100(5) Uani 1 1 d .
H95A H 0.7581 0.0975 0.6616 0.120 Uiso 1 1 calc R
C96 C 0.7139(9) 0.1964(9) 0.6027(6) 0.105(5) Uani 1 1 d .
H96A H 0.6935 0.2276 0.6267 0.126 Uiso 1 1 calc R
C97 C 0.7095(8) 0.2252(8) 0.5439(5) 0.095(5) Uani 1 1 d .
H97A H 0.6850 0.2772 0.5272 0.114 Uiso 1 1 calc R
C98 C 0.6755(6) 0.4495(5) 0.4268(4) 0.060(3) Uani 1 1 d .
H98A H 0.6210 0.4524 0.4294 0.091 Uiso 1 1 calc R
H98B H 0.6827 0.4982 0.4275 0.091 Uiso 1 1 calc R
H98C H 0.6970 0.4076 0.4589 0.091 Uiso 1 1 calc R
C101 C 0.6802(7) 0.0294(6) 0.4099(5) 0.060(3) Uani 1 1 d .
C102 C 0.6514(6) -0.0351(6) 0.4566(4) 0.057(3) Uani 1 1 d .
C103 C 0.6757(8) -0.1066(6) 0.4572(6) 0.104(6) Uani 1 1 d .
H10A H 0.7171 -0.1177 0.4301 0.125 Uiso 1 1 calc R
C104 C 0.6464(11) -0.1679(8) 0.4939(8) 0.169(10) Uani 1 1 d .
H10B H 0.6601 -0.2178 0.4897 0.202 Uiso 1 1 calc R
C105 C 0.5954(11) -0.1489(12) 0.5369(8) 0.155(9) Uani 1 1 d .
H10C H 0.5751 -0.1887 0.5650 0.186 Uiso 1 1 calc R
C106 C 0.5723(11) -0.0776(10) 0.5420(7) 0.144(8) Uani 1 1 d .
H10D H 0.5396 -0.0672 0.5737 0.173 Uiso 1 1 calc R
C107 C 0.5989(9) -0.0220(8) 0.4992(6) 0.124(6) Uani 1 1 d .
H10E H 0.5791 0.0298 0.4992 0.149 Uiso 1 1 calc R
C111 C 0.9275(6) 0.4187(5) 0.1539(4) 0.040(3) Uani 1 1 d .
C112 C 0.9935(6) 0.4573(5) 0.1266(4) 0.051(3) Uani 1 1 d .
C113 C 1.0225(6) 0.4633(6) 0.0718(4) 0.058(3) Uani 1 1 d .
H11A H 1.0016 0.4442 0.0497 0.070 Uiso 1 1 calc R
C114 C 1.0836(8) 0.4984(7) 0.0492(5) 0.087(4) Uani 1 1 d .
H11B H 1.1051 0.5027 0.0114 0.105 Uiso 1 1 calc R
C115 C 1.1131(8) 0.5266(6) 0.0810(5) 0.080(4) Uani 1 1 d .
H11C H 1.1527 0.5531 0.0642 0.096 Uiso 1 1 calc R
C116 C 1.0869(7) 0.5174(7) 0.1360(5) 0.080(4) Uani 1 1 d .
H11D H 1.1106 0.5335 0.1584 0.096 Uiso 1 1 calc R
C117 C 1.0247(6) 0.4840(5) 0.1596(4) 0.062(3) Uani 1 1 d .
H11E H 1.0039 0.4796 0.1976 0.075 Uiso 1 1 calc R
C121 C 0.7605(7) 0.0619(7) 0.0909(4) 0.047(3) Uani 1 1 d .
C122 C 0.7790(7) 0.0560(7) 0.0325(5) 0.055(3) Uani 1 1 d .
C123 C 0.7459(8) 0.1146(8) -0.0124(5) 0.086(4) Uani 1 1 d .
H12A H 0.7114 0.1580 -0.0043 0.103 Uiso 1 1 calc R
C124 C 0.7591(12) 0.1148(10) -0.0667(6) 0.139(7) Uani 1 1 d .
H12B H 0.7339 0.1547 -0.0962 0.167 Uiso 1 1 calc R
C125 C 0.8130(11) 0.0508(10) -0.0754(5) 0.108(6) Uani 1 1 d .
H12C H 0.8270 0.0493 -0.1131 0.130 Uiso 1 1 calc R
C126 C 0.8479(8) -0.0108(8) -0.0332(5) 0.086(4) Uani 1 1 d .
H12D H 0.8828 -0.0539 -0.0414 0.104 Uiso 1 1 calc R
C127 C 0.8297(7) -0.0067(7) 0.0211(4) 0.072(4) Uani 1 1 d .
H12E H 0.8526 -0.0477 0.0511 0.086 Uiso 1 1 calc R
C128 C 0.5310(12) 0.4108(12) 0.0948(9) 0.154(8) Uiso 1 1 d .
C129 C 0.5202(14) 0.3673(14) 0.0565(10) 0.245(12) Uiso 1 1 d .
H12F H 0.4715 0.3918 0.0409 0.367 Uiso 1 1 calc R
H12G H 0.5206 0.3137 0.0786 0.367 Uiso 1 1 calc R
H12H H 0.5616 0.3690 0.0256 0.367 Uiso 1 1 calc R
C131 C 0.9064(6) -0.1625(5) 0.2426(4) 0.039(3) Uani 1 1 d .
C132 C 0.9295(6) -0.2479(5) 0.2471(4) 0.044(3) Uani 1 1 d .
C133 C 0.9902(8) -0.2951(6) 0.2740(5) 0.076(4) Uani 1 1 d .
H13B H 1.0204 -0.2743 0.2883 0.091 Uiso 1 1 calc R
C134 C 1.0089(8) -0.3739(6) 0.2808(6) 0.100(5) Uani 1 1 d .
H13C H 1.0512 -0.4070 0.2997 0.120 Uiso 1 1 calc R
C135 C 0.9644(8) -0.4021(6) 0.2595(5) 0.077(4) Uani 1 1 d .
H13D H 0.9760 -0.4556 0.2644 0.092 Uiso 1 1 calc R
C136 C 0.9031(7) -0.3549(5) 0.2311(4) 0.050(3) Uani 1 1 d .
H13E H 0.8733 -0.3756 0.2164 0.060 Uiso 1 1 calc R
C137 C 0.8861(6) -0.2774(5) 0.2245(4) 0.044(3) Uani 1 1 d .
H13F H 0.8448 -0.2440 0.2046 0.052 Uiso 1 1 calc R
C138 C 0.9795(6) -0.0080(5) 0.1532(4) 0.056(3) Uani 1 1 d .
H13G H 1.0227 0.0113 0.1548 0.084 Uiso 1 1 calc R
H13H H 0.9648 0.0133 0.1148 0.084 Uiso 1 1 calc R
H13I H 0.9939 -0.0642 0.1635 0.084 Uiso 1 1 calc R
C139 C 1.0028(8) 0.1021(6) 0.4173(5) 0.086(4) Uani 1 1 d .
H13J H 1.0151 0.0464 0.4239 0.128 Uiso 1 1 calc R
H13K H 0.9864 0.1127 0.4534 0.128 Uiso 1 1 calc R
H13L H 1.0478 0.1224 0.3988 0.128 Uiso 1 1 calc R
C141 C 0.6446(6) -0.0009(7) 0.2675(5) 0.058(3) Uani 1 1 d .
C142 C 0.5748(6) -0.0255(7) 0.2855(5) 0.107(5) Uiso 1 1 d G
C143 C 0.5553(9) -0.0691(8) 0.2588(5) 0.191(9) Uiso 1 1 d G
H14B H 0.5891 -0.0838 0.2290 0.229 Uiso 1 1 calc R
C144 C 0.4864(10) -0.0911(8) 0.2757(7) 0.313(16) Uiso 1 1 d G
H14C H 0.4731 -0.1209 0.2574 0.376 Uiso 1 1 calc R
C145 C 0.4370(7) -0.0696(9) 0.3192(7) 0.209(10) Uiso 1 1 d G
H14D H 0.3899 -0.0847 0.3307 0.251 Uiso 1 1 calc R
C146 C 0.4565(8) -0.0260(8) 0.3460(5) 0.258(12) Uiso 1 1 d G
H14E H 0.4227 -0.0113 0.3757 0.310 Uiso 1 1 calc R
C147 C 0.5254(9) -0.0040(7) 0.3291(5) 0.156(7) Uiso 1 1 d G
H14F H 0.5387 0.0258 0.3474 0.187 Uiso 1 1 calc R
C151 C 0.6091(8) 0.2619(7) 0.2171(5) 0.080(4) Uani 1 1 d .
C152 C 0.5330(8) 0.2555(8) 0.2608(8) 0.117(6) Uani 1 1 d .
C153 C 0.4866(10) 0.2087(9) 0.2600(7) 0.124(6) Uani 1 1 d .
H15B H 0.5038 0.1764 0.2366 0.149 Uiso 1 1 calc R
C154 C 0.4201(14) 0.2081(13) 0.2903(10) 0.176(10) Uani 1 1 d .
H15C H 0.3903 0.1737 0.2922 0.211 Uiso 1 1 calc R
C155 C 0.3966(10) 0.2625(14) 0.3200(10) 0.171(10) Uani 1 1 d .
H15D H 0.3479 0.2655 0.3412 0.205 Uiso 1 1 calc R
C156 C 0.4398(11) 0.3132(11) 0.3207(8) 0.146(7) Uani 1 1 d .
H15E H 0.4229 0.3442 0.3450 0.175 Uiso 1 1 calc R
C157 C 0.5039(8) 0.3163(9) 0.2869(6) 0.104(5) Uani 1 1 d .
H15F H 0.5295 0.3561 0.2801 0.125 Uiso 1 1 calc R
C161 C 1.0512(6) 0.0088(5) 0.2836(4) 0.045(3) Uani 1 1 d .
C162 C 1.1374(6) 0.0021(6) 0.2618(4) 0.051(3) Uani 1 1 d .
C163 C 1.1749(7) -0.0531(7) 0.2368(4) 0.067(3) Uani 1 1 d .
H16B H 1.1503 -0.0892 0.2341 0.080 Uiso 1 1 calc R
C164 C 1.2539(8) -0.0543(9) 0.2147(5) 0.086(4) Uani 1 1 d .
H16C H 1.2820 -0.0909 0.1963 0.103 Uiso 1 1 calc R
C165 C 1.2869(9) -0.0036(9) 0.2204(6) 0.099(5) Uani 1 1 d .
H16D H 1.3386 -0.0052 0.2054 0.119 Uiso 1 1 calc R
C166 C 1.2511(8) 0.0495(9) 0.2461(5) 0.085(4) Uani 1 1 d .
H16E H 1.2766 0.0839 0.2503 0.102 Uiso 1 1 calc R
C167 C 1.1768(8) 0.0518(6) 0.2660(4) 0.068(4) Uani 1 1 d .
H16F H 1.1503 0.0897 0.2837 0.082 Uiso 1 1 calc R
C171 C 1.0007(6) 0.1958(5) 0.1736(3) 0.038(2) Uani 1 1 d .
C172 C 1.0830(6) 0.1934(6) 0.1529(4) 0.051(3) Uani 1 1 d .
C173 C 1.1140(7) 0.2542(6) 0.1513(4) 0.059(3) Uani 1 1 d .
H17B H 1.0836 0.2961 0.1636 0.071 Uiso 1 1 calc R
C174 C 1.1894(8) 0.2507(7) 0.1314(5) 0.072(4) Uani 1 1 d .
H17C H 1.2120 0.2900 0.1312 0.086 Uiso 1 1 calc R
C175 C 1.2328(8) 0.1913(8) 0.1117(5) 0.085(4) Uani 1 1 d .
H17D H 1.2848 0.1902 0.0978 0.102 Uiso 1 1 calc R
C176 C 1.2013(7) 0.1333(7) 0.1119(5) 0.068(3) Uani 1 1 d .
H17E H 1.2311 0.0922 0.0984 0.081 Uiso 1 1 calc R
C177 C 1.1262(7) 0.1364(6) 0.1320(4) 0.056(3) Uani 1 1 d .
H17F H 1.1036 0.0976 0.1313 0.068 Uiso 1 1 calc R
C181 C 0.8926(6) 0.2220(6) 0.0715(4) 0.044(3) Uani 1 1 d .
C182 C 0.9327(6) 0.2178(5) 0.0153(4) 0.043(3) Uani 1 1 d .
C183 C 0.9692(7) 0.2738(6) -0.0193(4) 0.069(4) Uani 1 1 d .
H18A H 0.9676 0.3176 -0.0090 0.083 Uiso 1 1 calc R
C184 C 1.0091(9) 0.2646(8) -0.0705(5) 0.111(6) Uani 1 1 d .
H18B H 1.0338 0.3037 -0.0947 0.133 Uiso 1 1 calc R
C185 C 1.0144(9) 0.2029(8) -0.0871(5) 0.102(5) Uani 1 1 d .
H18C H 1.0433 0.1974 -0.1213 0.123 Uiso 1 1 calc R
C186 C 0.9747(8) 0.1465(7) -0.0511(5) 0.084(4) Uani 1 1 d .
H18D H 0.9758 0.1036 -0.0624 0.101 Uiso 1 1 calc R
C187 C 0.9345(7) 0.1525(6) -0.0001(4) 0.064(3) Uani 1 1 d .
H18E H 0.9090 0.1139 0.0239 0.077 Uiso 1 1 calc R

loop_
_atom_site_aniso_label
_atom_site_aniso_U_11
_atom_site_aniso_U_22
_atom_site_aniso_U_33
_atom_site_aniso_U_23
_atom_site_aniso_U_13
_atom_site_aniso_U_12
Mn1 0.0775(13) 0.0243(7) 0.0447(9) -0.0136(7) 0.0009(9) -0.0192(8)
Mn2 0.0784(12) 0.0209(7) 0.0379(8) -0.0093(7) -0.0010(8) -0.0232(8)
Mn3 0.0746(12) 0.0260(7) 0.0344(8) -0.0125(7) 0.0159(8) -0.0273(8)
Mn4 0.0648(11) 0.0262(7) 0.0367(8) -0.0167(7) 0.0138(8) -0.0208(8)
Mn5 0.0750(12) 0.0214(7) 0.0405(9) -0.0102(7) -0.0023(8) -0.0208(8)
Mn6 0.0673(11) 0.0262(7) 0.0277(8) -0.0100(6) 0.0081(7) -0.0246(8)
Mn7 0.0676(12) 0.0264(7) 0.0331(8) -0.0150(7) 0.0160(8) -0.0258(8)
Mn8 0.1135(16) 0.0407(9) 0.0473(10) -0.0221(8) 0.0266(10) -0.0428(10)
Mn9 0.0976(15) 0.0388(9) 0.0768(12) -0.0376(9) 0.0541(11) -0.0424(10)
Mn10 0.0711(12) 0.0217(7) 0.0378(8) -0.0090(7) -0.0091(8) -0.0180(8)
Mn11 0.0612(11) 0.0251(7) 0.0283(8) -0.0117(6) 0.0060(7) -0.0185(7)
Mn12 0.0670(12) 0.0280(7) 0.0371(8) -0.0157(7) 0.0178(8) -0.0275(8)
Mn13 0.0621(11) 0.0230(7) 0.0334(8) -0.0124(6) 0.0036(7) -0.0190(7)
Mn14 0.0655(12) 0.0307(8) 0.0341(8) -0.0162(7) 0.0029(8) -0.0183(8)
Sr1 0.0973(11) 0.0642(8) 0.0759(8) -0.0303(7) 0.0039(8) -0.0266(7)
O1 0.088(6) 0.028(4) 0.047(4) -0.012(3) -0.005(4) -0.023(4)
O2 0.086(6) 0.030(4) 0.057(4) -0.022(4) 0.004(4) -0.023(4)
O3 0.101(8) 0.043(5) 0.096(7) -0.020(4) -0.031(6) -0.013(5)
O4 0.112(8) 0.114(8) 0.082(7) -0.028(6) -0.003(6) -0.044(6)
O5 0.116(7) 0.030(4) 0.046(5) -0.009(4) -0.005(5) -0.015(4)
O6 0.085(6) 0.035(4) 0.051(4) -0.013(3) -0.006(4) -0.021(4)
O7 0.079(6) 0.030(4) 0.063(5) -0.013(4) -0.011(4) -0.022(4)
O8 0.074(5) 0.028(3) 0.060(4) -0.016(3) -0.001(4) -0.022(4)
O9 0.078(6) 0.041(4) 0.038(4) -0.008(3) -0.004(4) -0.024(4)
O10 0.092(6) 0.028(4) 0.044(4) -0.007(3) -0.011(4) -0.021(4)
O11 0.074(6) 0.042(4) 0.074(5) -0.028(4) 0.044(4) -0.030(4)
O12 0.101(6) 0.039(4) 0.095(6) -0.046(4) 0.063(5) -0.049(4)
O13 0.110(6) 0.035(4) 0.027(3) -0.007(3) -0.006(4) -0.035(4)
O14 0.059(5) 0.025(3) 0.039(4) -0.008(3) -0.004(3) -0.015(3)
O15 0.078(6) 0.057(5) 0.039(4) -0.018(4) -0.002(4) -0.029(4)
O16 0.097(7) 0.068(5) 0.094(6) -0.030(5) -0.021(5) -0.031(5)
O17 0.135(8) 0.041(4) 0.056(5) -0.018(4) -0.011(5) -0.006(5)
O18 0.092(6) 0.038(4) 0.039(4) -0.017(3) 0.019(4) -0.035(4)
O19 0.115(7) 0.029(4) 0.068(5) -0.015(4) 0.051(5) -0.025(4)
O20 0.080(6) 0.035(4) 0.053(4) -0.013(3) 0.032(4) -0.031(4)
O21 0.070(5) 0.043(4) 0.027(4) -0.013(3) 0.015(3) -0.034(4)
O22 0.084(5) 0.036(4) 0.021(3) -0.003(3) 0.007(3) -0.039(4)
O23 0.055(5) 0.065(5) 0.066(5) -0.019(4) -0.011(4) -0.004(4)
O24 0.085(6) 0.051(4) 0.040(4) -0.020(4) -0.010(4) -0.024(4)
O25 0.075(6) 0.027(4) 0.048(4) -0.022(3) -0.005(4) -0.020(4)
O26 0.068(5) 0.033(3) 0.036(4) -0.016(3) -0.002(3) -0.031(3)
O27 0.069(6) 0.055(5) 0.073(5) -0.023(4) -0.010(5) -0.020(4)
O28 0.081(6) 0.049(4) 0.059(5) -0.017(4) 0.011(4) -0.021(4)
O29 0.106(8) 0.093(7) 0.131(8) -0.053(7) -0.032(7) 0.010(6)
O30 0.123(8) 0.039(4) 0.099(6) -0.033(4) 0.044(6) -0.051(5)
O31 0.066(5) 0.039(4) 0.061(5) -0.020(4) -0.013(4) -0.015(4)
O32 0.064(5) 0.034(4) 0.046(4) -0.024(3) -0.001(4) -0.012(3)
O33 0.083(6) 0.030(4) 0.053(4) -0.018(3) 0.006(4) -0.027(4)
O34 0.068(5) 0.033(3) 0.030(3) -0.007(3) -0.004(3) -0.027(3)
O35 0.055(5) 0.030(3) 0.038(4) -0.014(3) 0.012(3) -0.026(3)
O36 0.069(5) 0.029(3) 0.030(3) -0.007(3) 0.001(3) -0.025(3)
O37 0.069(5) 0.022(3) 0.032(3) -0.010(3) -0.004(3) -0.013(3)
O38 0.062(5) 0.020(3) 0.034(3) -0.006(3) -0.004(3) -0.017(3)
O39 0.058(4) 0.025(3) 0.024(3) -0.012(3) 0.008(3) -0.018(3)
O40 0.078(5) 0.013(3) 0.029(3) -0.011(3) 0.001(3) -0.015(3)
O41 0.084(6) 0.026(3) 0.048(4) -0.011(3) -0.032(4) -0.004(4)
O42 0.071(5) 0.025(3) 0.028(3) -0.020(3) 0.009(3) -0.024(3)
O43 0.061(5) 0.023(3) 0.023(3) -0.005(3) 0.015(3) -0.018(3)
O44 0.058(5) 0.027(3) 0.033(3) -0.013(3) 0.001(3) -0.012(3)
O45 0.078(5) 0.028(3) 0.038(4) -0.017(3) 0.017(3) -0.033(3)
O46 0.067(5) 0.030(3) 0.036(4) -0.015(3) 0.009(3) -0.020(3)
O47 0.079(5) 0.022(3) 0.030(3) -0.011(3) 0.011(3) -0.023(3)
O48 0.072(5) 0.019(3) 0.038(4) -0.008(3) 0.005(3) -0.025(3)
O49 0.068(5) 0.032(3) 0.036(3) -0.020(3) 0.027(3) -0.036(3)
O50 0.051(4) 0.026(3) 0.031(3) -0.011(3) 0.011(3) -0.024(3)
N1 0.156(14) 0.130(12) 0.108(11) -0.049(10) 0.001(10) -0.062(12)
N2 0.198(18) 0.26(2) 0.141(13) -0.066(14) 0.013(12) -0.136(16)
C11 0.085(10) 0.031(6) 0.042(7) -0.020(5) 0.023(7) -0.030(7)
C12 0.083(10) 0.027(6) 0.053(7) -0.012(5) 0.024(7) -0.020(6)
C13 0.118(13) 0.053(8) 0.139(13) -0.048(8) -0.062(11) -0.011(8)
C14 0.199(18) 0.069(10) 0.150(14) -0.062(10) -0.045(13) -0.049(11)
C15 0.135(14) 0.054(8) 0.120(12) -0.061(9) 0.026(10) -0.052(9)
C16 0.155(14) 0.036(6) 0.061(8) -0.033(6) 0.023(8) -0.050(8)
C17 0.086(9) 0.039(6) 0.058(7) -0.026(6) 0.015(6) -0.022(6)
C18 0.123(16) 0.107(15) 0.22(2) -0.014(16) -0.063(16) -0.042(15)
C19 0.27(3) 0.15(2) 0.22(2) -0.046(19) -0.06(2) -0.06(2)
C21 0.085(13) 0.069(9) 0.077(11) -0.018(8) 0.041(10) -0.007(9)
C22 0.080(13) 0.092(12) 0.137(15) -0.022(11) -0.022(12) 0.003(10)
C23 0.126(16) 0.073(10) 0.175(18) -0.040(11) 0.086(14) 0.020(10)
C24 0.11(2) 0.157(19) 0.18(2) -0.048(16) -0.01(2) 0.077(17)
C25 0.063(17) 0.33(4) 0.27(3) -0.17(3) 0.027(19) 0.04(2)
C26 0.12(2) 0.43(5) 0.31(4) -0.24(4) 0.07(2) 0.00(2)
C27 0.093(16) 0.38(4) 0.132(16) -0.10(2) 0.010(13) -0.07(2)
C31 0.110(11) 0.039(6) 0.036(7) 0.011(6) -0.026(7) -0.025(7)
C32 0.099(11) 0.053(7) 0.042(7) 0.010(6) -0.016(7) -0.032(7)
C33 0.083(10) 0.096(9) 0.039(7) -0.006(7) 0.007(7) -0.061(8)
C34 0.160(18) 0.162(17) 0.034(8) 0.017(11) 0.018(9) -0.060(16)
C35 0.17(2) 0.120(17) 0.095(14) 0.056(14) -0.022(14) -0.085(17)
C36 0.21(2) 0.056(9) 0.106(13) 0.031(10) -0.029(14) -0.062(12)
C37 0.187(16) 0.061(8) 0.082(10) 0.031(8) -0.045(10) -0.076(10)
C41 0.069(9) 0.041(6) 0.046(6) -0.009(5) -0.012(6) -0.023(6)
C42 0.067(9) 0.050(7) 0.057(7) 0.000(6) -0.014(7) -0.025(7)
C43 0.133(14) 0.062(8) 0.052(8) -0.009(7) -0.001(8) -0.035(9)
C44 0.084(12) 0.168(17) 0.084(10) -0.038(11) 0.026(9) -0.064(12)
C45 0.108(16) 0.103(14) 0.154(17) 0.003(13) 0.000(13) -0.045(13)
C46 0.133(18) 0.083(12) 0.170(18) 0.039(12) -0.065(14) -0.076(12)
C47 0.088(11) 0.055(8) 0.104(10) -0.004(7) -0.021(9) -0.031(8)
C51 0.082(9) 0.038(6) 0.038(6) -0.015(5) -0.002(6) -0.033(6)
C52 0.083(9) 0.061(7) 0.037(6) -0.018(6) 0.004(6) -0.039(7)
C53 0.164(14) 0.054(7) 0.059(8) -0.025(7) -0.024(9) -0.022(8)
C54 0.155(15) 0.079(10) 0.062(9) -0.034(8) -0.024(9) -0.033(10)
C55 0.143(15) 0.107(12) 0.058(9) 0.009(9) -0.025(9) -0.072(11)
C56 0.098(11) 0.087(10) 0.047(8) 0.002(7) -0.020(7) -0.041(8)
C57 0.075(9) 0.062(7) 0.038(6) -0.017(6) -0.007(6) -0.028(7)
C61 0.047(8) 0.076(8) 0.068(8) -0.046(7) 0.024(6) -0.015(7)
C62 0.090(10) 0.058(7) 0.064(8) -0.038(7) 0.042(7) -0.035(7)
C63 0.160(15) 0.074(9) 0.108(11) -0.063(9) 0.078(10) -0.041(9)
C64 0.24(2) 0.058(9) 0.127(15) -0.039(10) 0.094(15) -0.024(12)
C65 0.166(17) 0.098(12) 0.143(15) -0.092(12) 0.081(13) -0.030(12)
C66 0.210(19) 0.105(12) 0.139(14) -0.077(11) 0.127(14) -0.109(13)
C67 0.166(15) 0.049(7) 0.115(12) -0.043(8) 0.063(11) -0.036(9)
C71 0.085(9) 0.025(5) 0.030(5) -0.001(4) -0.002(5) -0.028(5)
C72 0.077(8) 0.031(5) 0.027(5) -0.007(5) -0.001(5) -0.018(5)
C73 0.229(19) 0.071(9) 0.027(7) -0.011(7) -0.004(9) -0.032(11)
C74 0.133(14) 0.080(10) 0.058(9) -0.021(8) 0.004(9) -0.024(10)
C75 0.123(14) 0.082(10) 0.070(9) -0.005(9) 0.010(9) -0.050(10)
C76 0.099(11) 0.043(7) 0.067(8) -0.005(7) 0.000(8) -0.025(7)
C77 0.091(9) 0.039(6) 0.041(6) 0.008(5) -0.012(6) -0.032(6)
C81 0.078(10) 0.060(8) 0.064(9) -0.017(7) 0.013(7) -0.030(7)
C82 0.085(10) 0.096(10) 0.058(8) -0.031(8) 0.007(7) -0.048(9)
C83 0.074(11) 0.109(12) 0.060(9) -0.004(9) -0.018(8) 0.014(9)
C84 0.064(11) 0.122(14) 0.113(14) 0.030(13) 0.004(11) 0.000(10)
C85 0.154(19) 0.18(2) 0.075(12) 0.077(13) -0.051(12) -0.074(16)
C86 0.135(18) 0.18(2) 0.142(19) -0.015(17) 0.018(14) -0.083(17)
C87 0.164(17) 0.173(17) 0.034(8) 0.000(10) -0.007(9) -0.107(14)
C91 0.084(9) 0.038(6) 0.057(7) -0.031(6) -0.010(6) -0.011(6)
C92 0.083(9) 0.044(7) 0.036(6) 0.000(6) 0.003(6) -0.026(7)
C93 0.158(15) 0.040(8) 0.090(11) -0.002(8) -0.047(11) -0.003(9)
C94 0.25(2) 0.039(8) 0.139(17) -0.009(10) -0.091(16) -0.026(11)
C95 0.110(13) 0.092(12) 0.078(11) 0.039(10) -0.047(10) -0.051(11)
C96 0.132(15) 0.115(13) 0.061(10) -0.014(9) -0.007(9) -0.038(11)
C97 0.095(12) 0.088(10) 0.051(8) 0.004(8) 0.018(8) 0.007(8)
C98 0.104(10) 0.034(5) 0.042(6) -0.025(5) 0.019(6) -0.016(6)
C101 0.075(9) 0.044(7) 0.062(8) -0.015(6) 0.012(7) -0.033(7)
C102 0.053(8) 0.064(7) 0.051(7) -0.015(6) 0.022(6) -0.029(6)
C103 0.108(12) 0.030(6) 0.154(13) -0.034(8) 0.059(10) -0.030(7)
C104 0.20(2) 0.063(10) 0.171(18) 0.001(11) 0.088(17) -0.050(12)
C105 0.131(18) 0.129(17) 0.108(15) 0.050(13) 0.016(12) -0.008(14)
C106 0.162(18) 0.102(12) 0.123(14) -0.016(12) 0.095(13) -0.060(13)
C107 0.136(15) 0.082(10) 0.115(13) -0.032(10) 0.058(11) -0.010(10)
C111 0.048(7) 0.019(5) 0.048(6) -0.010(5) 0.010(5) -0.013(5)
C112 0.087(9) 0.032(5) 0.022(5) 0.007(4) 0.011(5) -0.026(6)
C113 0.087(9) 0.068(7) 0.032(6) -0.014(6) 0.006(6) -0.048(7)
C114 0.110(12) 0.115(11) 0.050(8) -0.012(8) 0.002(8) -0.071(10)
C115 0.118(12) 0.057(8) 0.073(9) -0.006(7) -0.015(9) -0.047(8)
C116 0.117(12) 0.093(9) 0.050(8) -0.025(7) 0.013(8) -0.066(9)
C117 0.097(9) 0.058(7) 0.056(7) -0.036(6) 0.031(6) -0.058(7)
C121 0.064(9) 0.053(7) 0.030(6) -0.013(6) -0.020(6) -0.011(6)
C122 0.060(8) 0.075(8) 0.049(7) -0.030(7) -0.002(6) -0.034(7)
C123 0.107(12) 0.107(11) 0.044(8) -0.024(8) 0.000(8) -0.030(9)
C124 0.25(2) 0.118(14) 0.044(9) -0.033(9) -0.007(11) -0.037(14)
C125 0.189(18) 0.127(14) 0.034(8) -0.032(9) -0.015(10) -0.067(13)
C126 0.111(12) 0.105(11) 0.055(8) -0.045(9) -0.004(8) -0.023(9)
C127 0.104(11) 0.081(9) 0.037(7) -0.013(7) -0.002(7) -0.042(8)
C131 0.044(7) 0.030(5) 0.051(7) -0.027(5) 0.013(6) -0.012(5)
C132 0.069(8) 0.028(5) 0.046(6) -0.026(5) 0.009(6) -0.023(6)
C133 0.100(11) 0.035(6) 0.100(10) -0.029(7) -0.031(9) -0.003(7)
C134 0.149(14) 0.034(6) 0.135(12) -0.045(8) -0.069(11) 0.013(8)
C135 0.123(12) 0.028(6) 0.085(9) -0.030(7) 0.000(9) -0.018(7)
C136 0.083(9) 0.030(5) 0.044(6) -0.010(5) -0.001(6) -0.032(6)
C137 0.045(7) 0.032(5) 0.053(6) -0.018(5) 0.012(5) -0.013(5)
C138 0.080(9) 0.047(6) 0.043(6) -0.025(5) 0.009(6) -0.015(6)
C139 0.146(13) 0.038(7) 0.082(9) -0.010(6) -0.066(9) -0.008(8)
C141 0.044(8) 0.077(8) 0.055(8) -0.015(7) -0.005(6) -0.028(7)
C151 0.090(11) 0.068(9) 0.089(10) -0.060(8) -0.028(9) 0.027(8)
C152 0.072(10) 0.086(10) 0.227(18) -0.107(12) 0.050(11) -0.042(8)
C153 0.111(14) 0.144(14) 0.138(14) -0.071(12) 0.069(11) -0.084(12)
C154 0.18(3) 0.17(2) 0.19(2) -0.077(18) 0.057(18) -0.066(18)
C155 0.063(14) 0.20(2) 0.21(2) 0.021(19) -0.009(14) -0.069(16)
C156 0.109(17) 0.168(19) 0.135(16) -0.049(14) 0.033(13) -0.023(14)
C157 0.079(12) 0.119(12) 0.089(10) -0.038(10) 0.030(9) -0.002(9)
C161 0.058(8) 0.032(5) 0.038(6) -0.008(5) -0.008(5) -0.005(5)
C162 0.057(8) 0.047(6) 0.038(6) 0.001(5) -0.006(6) -0.014(6)
C163 0.073(10) 0.073(8) 0.045(7) -0.006(6) -0.013(7) -0.014(7)
C164 0.050(10) 0.139(14) 0.062(9) -0.047(9) -0.008(7) 0.008(9)
C165 0.112(14) 0.130(14) 0.067(10) -0.033(10) 0.010(9) -0.056(12)
C166 0.065(10) 0.126(13) 0.074(9) -0.016(9) 0.001(8) -0.064(10)
C167 0.122(13) 0.044(6) 0.042(7) 0.000(5) -0.025(7) -0.030(8)
C171 0.062(8) 0.030(5) 0.022(5) 0.008(4) -0.016(5) -0.021(5)
C172 0.070(9) 0.051(6) 0.039(6) -0.007(5) 0.003(6) -0.038(6)
C173 0.080(10) 0.051(7) 0.043(6) 0.003(5) -0.008(6) -0.033(7)
C174 0.086(11) 0.066(8) 0.066(8) -0.014(7) 0.012(8) -0.044(8)
C175 0.092(11) 0.106(11) 0.047(7) -0.006(8) 0.018(7) -0.050(10)
C176 0.072(10) 0.067(8) 0.064(8) -0.017(7) 0.008(7) -0.030(7)
C177 0.094(10) 0.047(6) 0.034(6) -0.013(5) -0.005(6) -0.024(7)
C181 0.055(7) 0.059(7) 0.025(5) -0.009(5) -0.001(5) -0.028(6)
C182 0.055(7) 0.046(6) 0.025(5) -0.009(5) 0.007(5) -0.018(5)
C183 0.123(11) 0.060(7) 0.033(6) -0.019(6) 0.012(7) -0.043(8)
C184 0.188(17) 0.110(11) 0.051(8) -0.032(8) 0.048(9) -0.095(12)
C185 0.164(15) 0.103(11) 0.041(7) -0.031(8) 0.043(8) -0.059(11)
C186 0.134(12) 0.075(8) 0.059(8) -0.046(7) 0.031(8) -0.046(9)
C187 0.104(10) 0.058(7) 0.045(6) -0.034(6) 0.026(6) -0.043(7)

loop_
_atom_type_symbol
_atom_type_description
_atom_type_scat_dispersion_real
_atom_type_scat_dispersion_imag
_atom_type_scat_source
C C 0.0033 0.0016 'International Tables Vol C Tables 4.2.6.8 and 6.1.1.4'
H H 0.0000 0.0000 'International Tables Vol C Tables 4.2.6.8 and 6.1.1.4'
N N 0.0061 0.0033 'International Tables Vol C Tables 4.2.6.8 and 6.1.1.4'
O O 0.0106 0.0060 'International Tables Vol C Tables 4.2.6.8 and 6.1.1.4'
Mn Mn 0.3368 0.7283 'International Tables Vol C Tables 4.2.6.8 and 6.1.1.4'
Sr Sr -1.5307 3.2498 'International Tables Vol C Tables 4.2.6.8 and 6.1.1.4'

loop_
_geom_angle_atom_site_label_1
_geom_angle_atom_site_label_2
_geom_angle_atom_site_label_3
_geom_angle
O3 Mn1 O48 176.5(3)
O3 Mn1 O37 96.1(3)
O48 Mn1 O37 82.2(2)
O3 Mn1 O1 91.1(3)
O48 Mn1 O1 89.7(3)
O37 Mn1 O1 162.5(3)
O3 Mn1 O5 93.7(3)
O48 Mn1 O5 89.7(3)
O37 Mn1 O5 102.6(2)
O1 Mn1 O5 92.8(3)
O3 Mn1 O46 91.0(3)
O48 Mn1 O46 85.6(2)
O37 Mn1 O46 76.2(2)
O1 Mn1 O46 87.8(2)
O5 Mn1 O46 175.3(3)
O3 Mn1 Mn3 137.0(2)
O48 Mn1 Mn3 42.12(16)
O37 Mn1 Mn3 42.38(18)
O1 Mn1 Mn3 131.8(2)
O5 Mn1 Mn3 87.3(2)
O46 Mn1 Mn3 88.80(15)
O3 Mn1 Mn2 140.1(3)
O48 Mn1 Mn2 36.77(17)
O37 Mn1 Mn2 83.89(19)
O1 Mn1 Mn2 80.3(2)
O5 Mn1 Mn2 125.4(2)
O46 Mn1 Mn2 50.12(17)
Mn3 Mn1 Mn2 61.37(5)
O3 Mn1 Mn4 92.7(2)
O48 Mn1 Mn4 84.11(16)
O37 Mn1 Mn4 37.86(16)
O1 Mn1 Mn4 126.1(2)
O5 Mn1 Mn4 140.43(19)
O46 Mn1 Mn4 38.46(14)
Mn3 Mn1 Mn4 62.37(4)
Mn2 Mn1 Mn4 63.44(5)
O3 Mn1 Sr1 84.4(2)
O48 Mn1 Sr1 95.87(17)
O37 Mn1 Sr1 35.30(17)
O1 Mn1 Sr1 162.1(2)
O5 Mn1 Sr1 70.29(19)
O46 Mn1 Sr1 109.61(14)
Mn3 Mn1 Sr1 55.62(4)
Mn2 Mn1 Sr1 113.91(5)
Mn4 Mn1 Sr1 71.55(4)
O48 Mn2 O47 84.7(2)
O48 Mn2 O10 169.5(3)
O47 Mn2 O10 99.7(2)
O48 Mn2 O2 87.3(3)
O47 Mn2 O2 165.8(3)
O10 Mn2 O2 86.4(3)
O48 Mn2 O7 98.0(3)
O47 Mn2 O7 94.3(3)
O10 Mn2 O7 91.2(3)
O2 Mn2 O7 98.4(3)
O48 Mn2 O46 83.4(2)
O47 Mn2 O46 80.2(2)
O10 Mn2 O46 87.9(3)
O2 Mn2 O46 87.2(2)
O7 Mn2 O46 174.2(2)
O48 Mn2 Mn3 38.22(15)
O47 Mn2 Mn3 46.83(17)
O10 Mn2 Mn3 146.37(18)
O2 Mn2 Mn3 125.3(2)
O7 Mn2 Mn3 94.41(19)
O46 Mn2 Mn3 83.21(15)
O48 Mn2 Mn1 37.36(19)
O47 Mn2 Mn1 88.1(2)
O10 Mn2 Mn1 132.7(2)
O2 Mn2 Mn1 78.5(2)
O7 Mn2 Mn1 135.00(19)
O46 Mn2 Mn1 47.25(15)
Mn3 Mn2 Mn1 56.20(5)
O48 Mn2 Mn4 80.95(18)
O47 Mn2 Mn4 43.67(19)
O10 Mn2 Mn4 95.6(2)
O2 Mn2 Mn4 123.3(2)
O7 Mn2 Mn4 138.00(17)
O46 Mn2 Mn4 36.54(13)
Mn3 Mn2 Mn4 59.24(4)
Mn1 Mn2 Mn4 59.25(5)
O50 Mn3 O48 173.3(3)
O50 Mn3 O37 90.3(2)
O48 Mn3 O37 83.2(2)
O50 Mn3 O21 93.9(2)
O48 Mn3 O21 92.8(2)
O37 Mn3 O21 171.9(2)
O50 Mn3 O47 100.6(2)
O48 Mn3 O47 77.3(2)
O37 Mn3 O47 83.9(2)
O21 Mn3 O47 102.1(3)
O50 Mn3 O6 90.2(2)
O48 Mn3 O6 90.7(2)
O37 Mn3 O6 85.1(3)
O21 Mn3 O6 87.9(3)
O47 Mn3 O6 164.5(2)
O50 Mn3 Mn1 132.03(19)
O48 Mn3 Mn1 42.0(2)
O37 Mn3 Mn1 43.52(15)
O21 Mn3 Mn1 130.44(17)
O47 Mn3 Mn1 88.38(15)
O6 Mn3 Mn1 76.17(17)
O50 Mn3 Mn2 140.63(18)
O48 Mn3 Mn2 37.52(17)
O37 Mn3 Mn2 85.39(17)
O21 Mn3 Mn2 95.74(19)
O47 Mn3 Mn2 40.03(13)
O6 Mn3 Mn2 128.13(16)
Mn1 Mn3 Mn2 62.43(5)
O50 Mn3 Mn4 89.44(16)
O48 Mn3 Mn4 84.44(17)
O37 Mn3 Mn4 37.86(17)
O21 Mn3 Mn4 149.0(2)
O47 Mn3 Mn4 47.10(17)
O6 Mn3 Mn4 122.92(19)
Mn1 Mn3 Mn4 62.85(5)
Mn2 Mn3 Mn4 63.94(5)
O50 Mn3 Sr1 57.28(19)
O48 Mn3 Sr1 118.7(2)
O37 Mn3 Sr1 51.64(17)
O21 Mn3 Sr1 125.81(19)
O47 Mn3 Sr1 125.91(17)
O6 Mn3 Sr1 52.09(17)
Mn1 Mn3 Sr1 79.24(6)
Mn2 Mn3 Sr1 136.56(6)
Mn4 Mn3 Sr1 81.35(5)
O49 Mn4 O46 173.1(2)
O49 Mn4 O37 89.6(2)
O46 Mn4 O37 84.0(2)
O49 Mn4 O18 96.7(2)
O46 Mn4 O18 89.3(2)
O37 Mn4 O18 170.9(3)
O49 Mn4 O11 87.9(3)
O46 Mn4 O11 95.9(3)
O37 Mn4 O11 100.7(3)
O18 Mn4 O11 86.1(3)
O49 Mn4 O47 94.0(2)
O46 Mn4 O47 82.4(2)
O37 Mn4 O47 81.3(2)
O18 Mn4 O47 91.7(3)
O11 Mn4 O47 177.3(2)
O49 Mn4 Mn3 85.21(16)
O46 Mn4 Mn3 88.13(17)
O37 Mn4 Mn3 36.97(19)
O18 Mn4 Mn3 136.9(2)
O11 Mn4 Mn3 136.9(2)
O47 Mn4 Mn3 45.30(14)
O49 Mn4 Mn1 127.50(18)
O46 Mn4 Mn1 46.22(17)
O37 Mn4 Mn1 37.91(15)
O18 Mn4 Mn1 135.41(18)
O11 Mn4 Mn1 99.22(18)
O47 Mn4 Mn1 81.14(14)
Mn3 Mn4 Mn1 54.78(4)
O49 Mn4 Mn2 129.83(19)
O46 Mn4 Mn2 46.24(19)
O37 Mn4 Mn2 78.83(18)
O18 Mn4 Mn2 92.1(2)
O11 Mn4 Mn2 142.11(18)
O47 Mn4 Mn2 36.22(13)
Mn3 Mn4 Mn2 56.82(4)
Mn1 Mn4 Mn2 57.31(5)
O47 Mn5 O41 170.3(3)
O47 Mn5 O38 95.2(3)
O41 Mn5 O38 79.8(2)
O47 Mn5 O9 94.9(2)
O41 Mn5 O9 85.9(3)
O38 Mn5 O9 150.9(2)
O47 Mn5 O8 94.6(2)
O41 Mn5 O8 95.0(3)
O38 Mn5 O8 112.3(2)
O9 Mn5 O8 94.0(3)
O47 Mn5 Mn10 134.26(19)
O41 Mn5 Mn10 39.72(19)
O38 Mn5 Mn10 40.23(17)
O9 Mn5 Mn10 120.11(18)
O8 Mn5 Mn10 109.96(17)
O50 Mn6 O39 82.1(2)
O50 Mn6 O36 172.8(3)
O39 Mn6 O36 95.7(2)
O50 Mn6 O22 94.5(2)
O39 Mn6 O22 168.9(3)
O36 Mn6 O22 88.9(2)
O50 Mn6 O15 85.6(3)
O39 Mn6 O15 98.9(3)
O36 Mn6 O15 87.9(3)
O22 Mn6 O15 91.3(3)
O50 Mn6 O33 99.3(2)
O39 Mn6 O33 89.5(2)
O36 Mn6 O33 87.5(2)
O22 Mn6 O33 80.6(2)
O15 Mn6 O33 170.8(2)
O50 Mn6 Mn7 41.36(15)
O39 Mn6 Mn7 41.07(15)
O36 Mn6 Mn7 136.79(16)
O22 Mn6 Mn7 133.63(17)
O15 Mn6 Mn7 96.83(17)
O33 Mn6 Mn7 92.00(16)
O50 Mn6 Sr1 42.74(19)
O39 Mn6 Sr1 92.70(18)
O36 Mn6 Sr1 130.84(19)
O22 Mn6 Sr1 91.9(2)
O15 Mn6 Sr1 42.92(17)
O33 Mn6 Sr1 140.97(16)
Mn7 Mn6 Sr1 65.89(4)
O49 Mn7 O45 79.9(2)
O49 Mn7 O39 167.9(3)
O45 Mn7 O39 99.6(2)
O49 Mn7 O50 98.1(2)
O45 Mn7 O50 170.3(3)
O39 Mn7 O50 80.4(2)
O49 Mn7 O38 94.9(2)
O45 Mn7 O38 94.8(2)
O39 Mn7 O38 97.2(2)
O50 Mn7 O38 94.8(2)
O49 Mn7 O30 80.2(3)
O45 Mn7 O30 86.4(3)
O39 Mn7 O30 87.6(3)
O50 Mn7 O30 83.9(2)
O38 Mn7 O30 174.8(2)
O49 Mn7 Mn9 39.81(15)
O45 Mn7 Mn9 40.33(16)
O39 Mn7 Mn9 139.52(16)
O50 Mn7 Mn9 137.83(16)
O38 Mn7 Mn9 92.63(15)
O30 Mn7 Mn9 84.96(17)
O49 Mn7 Mn6 137.87(16)
O45 Mn7 Mn6 140.03(17)
O39 Mn7 Mn6 40.60(15)
O50 Mn7 Mn6 40.07(15)
O38 Mn7 Mn6 94.12(15)
O30 Mn7 Mn6 88.21(17)
Mn9 Mn7 Mn6 173.12(8)
O49 Mn7 Sr1 75.58(19)
O45 Mn7 Sr1 124.9(2)
O39 Mn7 Sr1 95.28(17)
O50 Mn7 Sr1 45.76(18)
O38 Mn7 Sr1 135.46(14)
O30 Mn7 Sr1 41.47(15)
Mn9 Mn7 Sr1 104.78(6)
Mn6 Mn7 Sr1 69.30(4)
O29 Mn8 O16 106.2(4)
O29 Mn8 O23 103.9(3)
O16 Mn8 O23 100.7(3)
O29 Mn8 O44 95.9(3)
O16 Mn8 O44 155.0(3)
O23 Mn8 O44 84.7(2)
O29 Mn8 O39 105.0(3)
O16 Mn8 O39 97.4(2)
O23 Mn8 O39 139.8(2)
O44 Mn8 O39 65.05(19)
O29 Mn8 O35 169.1(3)
O16 Mn8 O35 81.8(3)
O23 Mn8 O35 81.2(2)
O44 Mn8 O35 74.8(2)
O39 Mn8 O35 66.15(18)
O29 Mn8 Mn11 123.7(3)
O16 Mn8 Mn11 117.2(2)
O23 Mn8 Mn11 101.4(2)
O44 Mn8 Mn11 38.17(15)
O39 Mn8 Mn11 38.68(13)
O35 Mn8 Mn11 45.39(14)
O49 Mn9 O45 82.4(2)
O49 Mn9 O19 177.7(3)
O45 Mn9 O19 96.2(3)
O49 Mn9 O12 95.6(2)
O45 Mn9 O12 161.6(3)
O19 Mn9 O12 86.3(3)
O49 Mn9 O17 90.5(3)
O45 Mn9 O17 107.8(3)
O19 Mn9 O17 88.2(3)
O12 Mn9 O17 90.5(3)
O49 Mn9 Mn7 41.12(16)
O45 Mn9 Mn7 41.56(16)
O19 Mn9 Mn7 137.3(2)
O12 Mn9 Mn7 135.41(19)
O17 Mn9 Mn7 98.2(2)
O42 Mn10 O41 175.1(3)
O42 Mn10 O38 95.0(2)
O41 Mn10 O38 80.6(3)
O42 Mn10 O13 96.8(2)
O41 Mn10 O13 88.0(3)
O38 Mn10 O13 143.2(3)
O42 Mn10 O31 90.6(3)
O41 Mn10 O31 89.4(3)
O38 Mn10 O31 116.3(2)
O13 Mn10 O31 98.3(3)
O42 Mn10 Mn5 135.66(19)
O41 Mn10 Mn5 40.08(19)
O38 Mn10 Mn5 40.68(16)
O13 Mn10 Mn5 118.27(17)
O31 Mn10 Mn5 108.66(17)
O44 Mn11 O43 84.2(2)
O44 Mn11 O34 173.9(2)
O43 Mn11 O34 89.9(2)
O44 Mn11 O39 84.1(2)
O43 Mn11 O39 168.2(3)
O34 Mn11 O39 101.8(2)
O44 Mn11 O35 89.1(2)
O43 Mn11 O35 96.1(2)
O34 Mn11 O35 89.9(2)
O39 Mn11 O35 82.0(2)
O44 Mn11 O42 83.0(2)
O43 Mn11 O42 82.3(2)
O34 Mn11 O42 97.9(2)
O39 Mn11 O42 98.0(2)
O35 Mn11 O42 172.0(2)
O44 Mn11 Mn14 37.18(16)
O43 Mn11 Mn14 47.05(18)
O34 Mn11 Mn14 136.85(18)
O39 Mn11 Mn14 121.17(18)
O35 Mn11 Mn14 91.81(14)
O42 Mn11 Mn14 81.39(13)
O44 Mn11 Mn8 47.25(17)
O43 Mn11 Mn8 115.65(19)
O34 Mn11 Mn8 135.34(18)
O39 Mn11 Mn8 54.04(17)
O35 Mn11 Mn8 53.42(16)
O42 Mn11 Mn8 120.29(16)
Mn14 Mn11 Mn8 75.63(5)
O44 Mn11 Mn12 41.25(17)
O43 Mn11 Mn12 87.96(16)
O34 Mn11 Mn12 140.41(17)
O39 Mn11 Mn12 84.36(16)
O35 Mn11 Mn12 129.66(16)
O42 Mn11 Mn12 42.66(15)
Mn14 Mn11 Mn12 55.95(4)
Mn8 Mn11 Mn12 79.67(5)
O44 Mn11 Mn13 80.91(17)
O43 Mn11 Mn13 44.61(16)
O34 Mn11 Mn13 96.04(18)
O39 Mn11 Mn13 134.43(16)
O35 Mn11 Mn13 140.04(14)
O42 Mn11 Mn13 37.69(12)
Mn14 Mn11 Mn13 57.80(4)
Mn8 Mn11 Mn13 128.14(6)
Mn12 Mn11 Mn13 56.70(4)
O45 Mn12 O40 171.6(3)
O45 Mn12 O28 96.7(3)
O40 Mn12 O28 90.7(3)
O45 Mn12 O20 90.8(2)
O40 Mn12 O20 93.7(2)
O28 Mn12 O20 85.7(3)
O45 Mn12 O44 95.9(2)
O40 Mn12 O44 80.0(2)
O28 Mn12 O44 90.4(3)
O20 Mn12 O44 172.6(2)
O45 Mn12 O42 93.4(2)
O40 Mn12 O42 78.9(2)
O28 Mn12 O42 169.0(2)
O20 Mn12 O42 98.5(3)
O44 Mn12 O42 84.2(2)
O45 Mn12 Mn14 137.23(18)
O40 Mn12 Mn14 40.31(17)
O28 Mn12 Mn14 80.4(2)
O20 Mn12 Mn14 130.99(18)
O44 Mn12 Mn14 41.88(14)
O42 Mn12 Mn14 89.24(14)
O45 Mn12 Mn13 134.0(2)
O40 Mn12 Mn13 38.56(19)
O28 Mn12 Mn13 129.2(2)
O20 Mn12 Mn13 94.3(2)
O44 Mn12 Mn13 83.30(17)
O42 Mn12 Mn13 40.66(14)
Mn14 Mn12 Mn13 61.81(5)
O45 Mn12 Mn11 89.44(17)
O40 Mn12 Mn11 82.87(17)
O28 Mn12 Mn11 127.6(2)
O20 Mn12 Mn11 146.4(2)
O44 Mn12 Mn11 37.18(17)
O42 Mn12 Mn11 47.98(15)
Mn14 Mn12 Mn11 61.61(4)
Mn13 Mn12 Mn11 62.74(5)
O40 Mn13 O32 171.6(2)
O40 Mn13 O42 83.1(2)
O32 Mn13 O42 96.5(2)
O40 Mn13 O26 88.1(2)
O32 Mn13 O26 90.9(2)
O42 Mn13 O26 167.5(3)
O40 Mn13 O14 95.2(2)
O32 Mn13 O14 93.2(3)
O42 Mn13 O14 96.1(2)
O26 Mn13 O14 93.5(2)
O40 Mn13 O43 84.3(2)
O32 Mn13 O43 87.3(2)
O42 Mn13 O43 83.3(2)
O26 Mn13 O43 87.0(2)
O14 Mn13 O43 179.3(3)
O40 Mn13 Mn12 38.62(14)
O32 Mn13 Mn12 141.18(17)
O42 Mn13 Mn12 44.74(18)
O26 Mn13 Mn12 126.69(19)
O14 Mn13 Mn12 93.64(18)
O43 Mn13 Mn12 85.62(16)
O40 Mn13 Mn14 37.43(16)
O32 Mn13 Mn14 134.29(18)
O42 Mn13 Mn14 88.84(18)
O26 Mn13 Mn14 78.76(18)
O14 Mn13 Mn14 131.45(18)
O43 Mn13 Mn14 48.13(16)
Mn12 Mn13 Mn14 57.83(5)
O40 Mn13 Mn11 81.13(16)
O32 Mn13 Mn11 92.51(18)
O42 Mn13 Mn11 46.38(15)
O26 Mn13 Mn11 123.40(17)
O14 Mn13 Mn11 142.51(16)
O43 Mn13 Mn11 36.91(13)
Mn12 Mn13 Mn11 60.56(4)
Mn14 Mn13 Mn11 59.64(4)
O40 Mn14 O24 175.0(3)
O40 Mn14 O44 84.1(2)
O24 Mn14 O44 98.4(3)
O40 Mn14 O25 87.1(2)
O24 Mn14 O25 89.3(3)
O44 Mn14 O25 162.6(3)
O40 Mn14 O27 88.8(3)
O24 Mn14 O27 95.3(3)
O44 Mn14 O27 94.8(3)
O25 Mn14 O27 100.0(3)
O40 Mn14 O43 84.0(2)
O24 Mn14 O43 92.4(2)
O44 Mn14 O43 75.1(2)
O25 Mn14 O43 89.1(2)
O27 Mn14 O43 168.2(2)
O40 Mn14 Mn12 40.45(16)
O24 Mn14 Mn12 143.1(2)
O44 Mn14 Mn12 46.02(16)
O25 Mn14 Mn12 127.5(2)
O27 Mn14 Mn12 81.2(2)
O43 Mn14 Mn12 87.28(14)
O40 Mn14 Mn13 37.49(19)
O24 Mn14 Mn13 138.1(2)
O44 Mn14 Mn13 84.63(18)
O25 Mn14 Mn13 79.3(2)
O27 Mn14 Mn13 126.2(2)
O43 Mn14 Mn13 47.79(14)
Mn12 Mn14 Mn13 60.36(5)
O40 Mn14 Mn11 83.62(16)
O24 Mn14 Mn11 95.73(19)
O44 Mn14 Mn11 36.65(18)
O25 Mn14 Mn11 127.3(2)
O27 Mn14 Mn11 131.35(19)
O43 Mn14 Mn11 38.50(14)
Mn12 Mn14 Mn11 62.43(4)
Mn13 Mn14 Mn11 62.56(4)
O30 Sr1 O37 95.5(2)
O30 Sr1 O6 134.6(3)
O37 Sr1 O6 66.19(19)
O30 Sr1 O4 110.8(3)
O37 Sr1 O4 67.1(2)
O6 Sr1 O4 99.9(2)
O30 Sr1 O15 73.5(2)
O37 Sr1 O15 120.0(2)
O6 Sr1 O15 80.7(2)
O4 Sr1 O15 171.9(3)
O30 Sr1 N1 145.7(4)
O37 Sr1 N1 117.5(3)
O6 Sr1 N1 72.2(3)
O4 Sr1 N1 77.0(3)
O15 Sr1 N1 95.6(3)
O30 Sr1 N2 75.5(4)
O37 Sr1 N2 154.4(3)
O6 Sr1 N2 136.4(3)
O4 Sr1 N2 93.4(4)
O15 Sr1 N2 80.9(4)
N1 Sr1 N2 70.7(5)
O30 Sr1 O50 68.7(2)
O37 Sr1 O50 59.84(17)
O6 Sr1 O50 66.21(18)
O4 Sr1 O50 126.4(2)
O15 Sr1 O50 61.36(19)
N1 Sr1 O50 134.7(3)
N2 Sr1 O50 133.5(4)
O30 Sr1 Mn3 97.7(2)
O37 Sr1 Mn3 35.43(14)
O6 Sr1 Mn3 43.28(15)
O4 Sr1 Mn3 99.4(2)
O15 Sr1 Mn3 86.61(16)
N1 Sr1 Mn3 114.3(3)
N2 Sr1 Mn3 167.0(4)
O50 Sr1 Mn3 34.49(10)
O30 Sr1 C31 153.1(3)
O37 Sr1 C31 66.8(2)
O6 Sr1 C31 20.3(3)
O4 Sr1 C31 81.9(3)
O15 Sr1 C31 97.2(3)
N1 Sr1 C31 58.7(3)
N2 Sr1 C31 129.0(4)
O50 Sr1 C31 84.5(2)
Mn3 Sr1 C31 55.92(19)
O30 Sr1 Mn7 41.2(2)
O37 Sr1 Mn7 64.44(12)
O6 Sr1 Mn7 95.40(15)
O4 Sr1 Mn7 116.8(2)
O15 Sr1 Mn7 71.08(15)
N1 Sr1 Mn7 163.4(3)
N2 Sr1 Mn7 115.2(4)
O50 Sr1 Mn7 30.01(10)
Mn3 Sr1 Mn7 56.68(4)
C31 Sr1 Mn7 112.0(2)
O30 Sr1 Mn6 68.96(19)
O37 Sr1 Mn6 86.53(14)
O6 Sr1 Mn6 68.81(15)
O4 Sr1 Mn6 153.6(2)
O15 Sr1 Mn6 33.92(16)
N1 Sr1 Mn6 118.9(3)
N2 Sr1 Mn6 111.4(4)
O50 Sr1 Mn6 27.49(11)
Mn3 Sr1 Mn6 55.66(4)
C31 Sr1 Mn6 89.1(2)
Mn7 Sr1 Mn6 44.81(3)
C11 O1 Mn1 124.8(7)
C11 O2 Mn2 126.3(7)
C21 O3 Mn1 128.2(8)
C21 O4 Sr1 142.8(10)
C31 O5 Mn1 119.1(6)
C31 O6 Mn3 120.2(6)
C31 O6 Sr1 115.9(7)
Mn3 O6 Sr1 84.6(2)
C41 O7 Mn2 133.3(6)
C41 O8 Mn5 131.9(7)
C51 O9 Mn5 136.8(6)
C51 O10 Mn2 129.1(6)
C61 O11 Mn4 115.2(7)
C61 O12 Mn9 132.1(6)
C71 O13 Mn10 132.7(5)
C71 O14 Mn13 130.0(5)
C81 O15 Mn6 122.1(8)
C81 O15 Sr1 128.9(8)
Mn6 O15 Sr1 103.2(2)
C81 O16 Mn8 127.1(8)
C91 O17 Mn9 115.7(7)
C91 O18 Mn4 136.8(6)
C101 O19 Mn9 126.9(7)
C101 O20 Mn12 125.2(7)
C111 O21 Mn3 124.1(6)
C111 O22 Mn6 123.0(5)
C121 O23 Mn8 134.1(7)
C121 O24 Mn14 131.2(6)
C131 O25 Mn14 126.1(5)
C131 O26 Mn13 126.7(7)
C141 O27 Mn14 122.9(7)
C141 O28 Mn12 127.8(7)
C151 O29 Mn8 117.8(9)
C151 O30 Mn7 117.1(8)
C151 O30 Sr1 145.5(9)
Mn7 O30 Sr1 97.4(3)
C161 O31 Mn10 133.5(7)
C161 O32 Mn13 128.9(6)
C171 O33 Mn6 119.5(6)
C171 O34 Mn11 132.6(6)
C181 O35 Mn11 118.4(5)
C181 O35 Mn8 120.7(6)
Mn11 O35 Mn8 81.19(18)
C181 O36 Mn6 131.8(5)
Mn3 O37 Mn4 105.2(3)
Mn3 O37 Mn1 94.1(3)
Mn4 O37 Mn1 104.2(2)
Mn3 O37 Sr1 92.9(2)
Mn4 O37 Sr1 131.8(2)
Mn1 O37 Sr1 118.8(2)
Mn10 O38 Mn5 99.1(3)
Mn10 O38 Mn7 125.2(3)
Mn5 O38 Mn7 128.5(3)
Mn6 O39 Mn7 98.3(2)
Mn6 O39 Mn11 121.4(3)
Mn7 O39 Mn11 124.3(3)
Mn6 O39 Mn8 111.7(2)
Mn7 O39 Mn8 114.1(3)
Mn11 O39 Mn8 87.28(18)
Mn14 O40 Mn13 105.1(3)
Mn14 O40 Mn12 99.2(3)
Mn13 O40 Mn12 102.8(2)
C139 O41 Mn10 128.0(5)
C139 O41 Mn5 130.5(5)
Mn10 O41 Mn5 100.2(3)
Mn10 O42 Mn13 119.6(3)
Mn10 O42 Mn12 122.7(3)
Mn13 O42 Mn12 94.6(2)
Mn10 O42 Mn11 126.5(2)
Mn13 O42 Mn11 95.93(19)
Mn12 O42 Mn11 89.4(2)
C138 O43 Mn11 124.2(5)
C138 O43 Mn13 121.2(5)
Mn11 O43 Mn13 98.5(2)
C138 O43 Mn14 124.7(5)
Mn11 O43 Mn14 94.4(2)
Mn13 O43 Mn14 84.08(18)
Mn11 O44 Mn14 106.2(3)
Mn11 O44 Mn12 101.6(3)
Mn14 O44 Mn12 92.1(2)
Mn11 O44 Mn8 94.6(2)
Mn14 O44 Mn8 127.5(3)
Mn12 O44 Mn8 130.7(3)
Mn9 O45 Mn12 130.1(3)
Mn9 O45 Mn7 98.1(2)
Mn12 O45 Mn7 127.0(3)
C98 O46 Mn4 124.4(5)
C98 O46 Mn1 124.7(5)
Mn4 O46 Mn1 95.3(2)
C98 O46 Mn2 122.3(6)
Mn4 O46 Mn2 97.2(2)
Mn1 O46 Mn2 82.63(19)
Mn5 O47 Mn2 119.7(3)
Mn5 O47 Mn3 129.3(3)
Mn2 O47 Mn3 93.1(2)
Mn5 O47 Mn4 119.3(3)
Mn2 O47 Mn4 100.1(2)
Mn3 O47 Mn4 87.6(2)
Mn2 O48 Mn1 105.9(3)
Mn2 O48 Mn3 104.3(2)
Mn1 O48 Mn3 95.9(3)
Mn9 O49 Mn4 122.7(3)
Mn9 O49 Mn7 99.1(2)
Mn4 O49 Mn7 131.1(3)
Mn3 O50 Mn6 127.7(3)
Mn3 O50 Mn7 124.8(3)
Mn6 O50 Mn7 98.6(2)
Mn3 O50 Sr1 88.2(2)
Mn6 O50 Sr1 109.8(2)
Mn7 O50 Sr1 104.2(2)
C18 N1 Sr1 167.9(15)
C128 N2 Sr1 146.1(19)
O1 C11 O2 129.7(9)
O1 C11 C12 118.7(11)
O2 C11 C12 111.5(11)
C13 C12 C17 124.3(11)
C13 C12 C11 120.8(11)
C17 C12 C11 114.8(12)
C12 C13 C14 117.5(13)
C12 C13 H13A 121.2
C14 C13 H13A 121.2
C15 C14 C13 118.2(14)
C15 C14 H14A 120.9
C13 C14 H14A 120.9
C16 C15 C14 122.7(12)
C16 C15 H15A 118.7
C14 C15 H15A 118.7
C15 C16 C17 120.6(12)
C15 C16 H16A 119.7
C17 C16 H16A 119.7
C12 C17 C16 116.6(12)
C12 C17 H17A 121.7
C16 C17 H17A 121.7
N1 C18 C19 174(2)
C18 C19 H19A 109.5
C18 C19 H19B 109.5
H19A C19 H19B 109.5
C18 C19 H19C 109.5
H19A C19 H19C 109.5
H19B C19 H19C 109.5
O4 C21 O3 126.8(13)
O4 C21 C22 119.5(17)
O3 C21 C22 113.7(15)
C23 C22 C27 119.8(17)
C23 C22 C21 120.8(17)
C27 C22 C21 119.2(18)
C22 C23 C24 118(2)
C22 C23 H23A 121.1
C24 C23 H23A 121.1
C25 C24 C23 121(3)
C25 C24 H24A 119.5
C23 C24 H24A 119.5
C24 C25 C26 127(2)
C24 C25 H25A 116.7
C26 C25 H25A 116.7
C27 C26 C25 110(3)
C27 C26 H26A 125.0
C25 C26 H26A 125.0
C26 C27 C22 123(2)
C26 C27 H27A 118.7
C22 C27 H27A 118.7
O5 C31 O6 127.1(9)
O5 C31 C32 119.6(10)
O6 C31 C32 112.7(10)
O5 C31 Sr1 99.1(7)
O6 C31 Sr1 43.9(5)
C32 C31 Sr1 132.9(7)
C33 C32 C37 121.0(11)
C33 C32 C31 123.5(11)
C37 C32 C31 115.4(11)
C32 C33 C34 118.7(13)
C32 C33 H33A 120.6
C34 C33 H33A 120.6
C35 C34 C33 122.3(17)
C35 C34 H34A 118.9
C33 C34 H34A 118.9
C34 C35 C36 121.5(17)
C34 C35 H35A 119.2
C36 C35 H35A 119.2
C35 C36 C37 120.5(16)
C35 C36 H36A 119.8
C37 C36 H36A 119.8
C36 C37 C32 115.6(14)
C36 C37 H37A 122.2
C32 C37 H37A 122.2
O7 C41 O8 122.3(10)
O7 C41 C42 120.5(9)
O8 C41 C42 117.1(10)
C43 C42 C47 114.5(12)
C43 C42 C41 123.6(11)
C47 C42 C41 121.8(11)
C44 C43 C42 123.2(13)
C44 C43 H43A 118.4
C42 C43 H43A 118.4
C45 C44 C43 120.2(17)
C45 C44 H44A 119.9
C43 C44 H44A 119.9
C44 C45 C46 120.8(18)
C44 C45 H45A 119.6
C46 C45 H45A 119.6
C47 C46 C45 118.6(15)
C47 C46 H46A 120.7
C45 C46 H46A 120.7
C46 C47 C42 122.5(14)
C46 C47 H47A 118.8
C42 C47 H47A 118.8
O9 C51 O10 124.1(9)
O9 C51 C52 119.2(9)
O10 C51 C52 116.7(8)
C53 C52 C57 118.7(10)
C53 C52 C51 122.3(10)
C57 C52 C51 119.0(9)
C52 C53 C54 118.7(11)
C52 C53 H53A 120.7
C54 C53 H53A 120.7
C55 C54 C53 124.9(12)
C55 C54 H54A 117.6
C53 C54 H54A 117.6
C54 C55 C56 114.9(12)
C54 C55 H55A 122.5
C56 C55 H55A 122.5
C57 C56 C55 122.5(12)
C57 C56 H56A 118.8
C55 C56 H56A 118.8
C56 C57 C52 120.3(10)
C56 C57 H57A 119.8
C52 C57 H57A 119.8
O11 C61 O12 127.1(9)
O11 C61 C62 117.5(9)
O12 C61 C62 115.4(10)
C63 C62 C67 120.4(10)
C63 C62 C61 119.4(10)
C67 C62 C61 120.2(10)
C62 C63 C64 117.8(13)
C62 C63 H63A 121.1
C64 C63 H63A 121.1
C65 C64 C63 123.1(14)
C65 C64 H64A 118.5
C63 C64 H64A 118.5
C64 C65 C66 120.4(14)
C64 C65 H65A 119.8
C66 C65 H65A 119.8
C65 C66 C67 120.1(14)
C65 C66 H66A 120.0
C67 C66 H66A 120.0
C62 C67 C66 118.0(11)
C62 C67 H67A 121.0
C66 C67 H67A 121.0
O14 C71 O13 125.0(8)
O14 C71 C72 119.4(7)
O13 C71 C72 115.6(8)
C73 C72 C77 121.0(10)
C73 C72 C71 119.8(9)
C77 C72 C71 119.2(9)
C72 C73 C74 119.8(12)
C72 C73 H73A 120.1
C74 C73 H73A 120.1
C75 C74 C73 117.9(13)
C75 C74 H74A 121.1
C73 C74 H74A 121.1
C76 C75 C74 121.8(12)
C76 C75 H75A 119.1
C74 C75 H75A 119.1
C75 C76 C77 119.5(11)
C75 C76 H76A 120.3
C77 C76 H76A 120.3
C72 C77 C76 119.7(10)
C72 C77 H77A 120.2
C76 C77 H77A 120.2
O15 C81 O16 128.1(12)
O15 C81 C82 119.2(11)
O16 C81 C82 112.3(12)
C87 C82 C83 121.3(14)
C87 C82 C81 120.0(13)
C83 C82 C81 118.6(11)
C82 C83 C84 123.2(15)
C82 C83 H83A 118.4
C84 C83 H83A 118.4
C83 C84 C85 111.9(17)
C83 C84 H84A 124.1
C85 C84 H84A 124.1
C86 C85 C84 123.9(17)
C86 C85 H85A 118.1
C84 C85 H85A 118.1
C85 C86 C87 121(2)
C85 C86 H86A 119.7
C87 C86 H86A 119.6
C82 C87 C86 118.1(17)
C82 C87 H87A 120.9
C86 C87 H87A 120.9
O17 C91 O18 121.2(10)
O17 C91 C92 118.6(9)
O18 C91 C92 120.2(9)
C93 C92 C97 120.7(12)
C93 C92 C91 120.2(12)
C97 C92 C91 119.1(11)
C92 C93 C94 119.9(14)
C92 C93 H93A 120.1
C94 C93 H93A 120.1
C95 C94 C93 121.8(14)
C95 C94 H94A 119.1
C93 C94 H94A 119.1
C94 C95 C96 121.7(15)
C94 C95 H95A 119.2
C96 C95 H95A 119.2
C95 C96 C97 115.3(14)
C95 C96 H96A 122.3
C97 C96 H96A 122.3
C92 C97 C96 120.2(13)
C92 C97 H97A 119.9
C96 C97 H97A 119.9
O46 C98 H98A 109.5
O46 C98 H98B 109.5
H98A C98 H98B 109.5
O46 C98 H98C 109.5
H98A C98 H98C 109.5
H98B C98 H98C 109.5
O20 C101 O19 125.0(9)
O20 C101 C102 117.9(10)
O19 C101 C102 117.0(10)
C103 C102 C107 116.2(11)
C103 C102 C101 121.7(10)
C107 C102 C101 122.2(11)
C102 C103 C104 125.7(13)
C102 C103 H10A 117.1
C104 C103 H10A 117.1
C105 C104 C103 113.0(16)
C105 C104 H10B 123.5
C103 C104 H10B 123.5
C106 C105 C104 124.4(16)
C106 C105 H10C 117.8
C104 C105 H10C 117.8
C105 C106 C107 115.6(15)
C105 C106 H10D 122.2
C107 C106 H10D 122.2
C102 C107 C106 124.3(14)
C102 C107 H10E 117.9
C106 C107 H10E 117.9
O22 C111 O21 127.1(8)
O22 C111 C112 118.2(8)
O21 C111 C112 114.7(8)
C113 C112 C117 121.3(9)
C113 C112 C111 120.7(9)
C117 C112 C111 118.0(8)
C112 C113 C114 118.1(10)
C112 C113 H11A 120.9
C114 C113 H11A 120.9
C115 C114 C113 120.8(11)
C115 C114 H11B 119.6
C113 C114 H11B 119.6
C116 C115 C114 121.2(12)
C116 C115 H11C 119.4
C114 C115 H11C 119.4
C115 C116 C117 119.4(11)
C115 C116 H11D 120.3
C117 C116 H11D 120.3
C112 C117 C116 119.1(9)
C112 C117 H11E 120.5
C116 C117 H11E 120.5
O23 C121 O24 125.8(9)
O23 C121 C122 120.1(11)
O24 C121 C122 113.7(10)
C127 C122 C123 117.8(10)
C127 C122 C121 121.3(12)
C123 C122 C121 120.9(11)
C124 C123 C122 125.3(15)
C124 C123 H12A 117.4
C122 C123 H12A 117.4
C123 C124 C125 113.7(16)
C123 C124 H12B 123.2
C125 C124 H12B 123.2
C126 C125 C124 125.0(12)
C126 C125 H12C 117.5
C124 C125 H12C 117.5
C127 C126 C125 117.1(13)
C127 C126 H12D 121.4
C125 C126 H12D 121.4
C122 C127 C126 121.0(12)
C122 C127 H12E 119.5
C126 C127 H12E 119.5
N2 C128 C129 173(3)
C128 C129 H12F 109.5
C128 C129 H12G 109.5
H12F C129 H12G 109.5
C128 C129 H12H 109.5
H12F C129 H12H 109.5
H12G C129 H12H 109.5
O25 C131 O26 128.2(8)
O25 C131 C132 116.0(8)
O26 C131 C132 115.8(10)
C133 C132 C137 120.1(9)
C133 C132 C131 120.9(9)
C137 C132 C131 119.0(10)
C132 C133 C134 120.9(11)
C132 C133 H13B 119.5
C134 C133 H13B 119.5
C135 C134 C133 118.1(13)
C135 C134 H13C 121.0
C133 C134 H13C 121.0
C134 C135 C136 122.1(10)
C134 C135 H13D 119.0
C136 C135 H13D 119.0
C137 C136 C135 118.8(9)
C137 C136 H13E 120.6
C135 C136 H13E 120.6
C136 C137 C132 120.0(10)
C136 C137 H13F 120.0
C132 C137 H13F 120.0
O43 C138 H13G 109.5
O43 C138 H13H 109.5
H13G C138 H13H 109.5
O43 C138 H13I 109.5
H13G C138 H13I 109.5
H13H C138 H13I 109.5
O41 C139 H13J 109.5
O41 C139 H13K 109.5
H13J C139 H13K 109.5
O41 C139 H13L 109.5
H13J C139 H13L 109.5
H13K C139 H13L 109.5
O28 C141 O27 126.6(10)
O28 C141 C142 117.1(12)
O27 C141 C142 116.2(11)
C143 C142 C147 120.0
C143 C142 C141 120.4(13)
C147 C142 C141 119.6(13)
C144 C143 C142 120.0
C144 C143 H14B 120.0
C142 C143 H14B 120.0
C143 C144 C145 120.0
C143 C144 H14C 120.0
C145 C144 H14C 120.0
C146 C145 C144 120.0
C146 C145 H14D 120.0
C144 C145 H14D 120.0
C145 C146 C147 120.0
C145 C146 H14E 120.0
C147 C146 H14E 120.0
C146 C147 C142 120.0
C146 C147 H14F 120.0
C142 C147 H14F 120.0
O30 C151 O29 127.1(14)
O30 C151 C152 121.3(10)
O29 C151 C152 111.6(12)
C153 C152 C157 121.0(13)
C153 C152 C151 120.3(13)
C157 C152 C151 115.9(11)
C154 C153 C152 122.4(18)
C154 C153 H15B 118.8
C152 C153 H15B 118.8
C153 C154 C155 115(2)
C153 C154 H15C 122.7
C155 C154 H15C 122.7
C154 C155 C156 125(2)
C154 C155 H15D 117.3
C156 C155 H15D 117.3
C157 C156 C155 119(2)
C157 C156 H15E 120.7
C155 C156 H15E 120.7
C156 C157 C152 116.1(16)
C156 C157 H15F 121.9
C152 C157 H15F 121.9
O31 C161 O32 127.2(10)
O31 C161 C162 117.6(9)
O32 C161 C162 115.3(8)
C163 C162 C167 118.9(11)
C163 C162 C161 119.5(10)
C167 C162 C161 121.7(11)
C162 C163 C164 117.2(12)
C162 C163 H16B 121.4
C164 C163 H16B 121.4
C165 C164 C163 119.7(13)
C165 C164 H16C 120.2
C163 C164 H16C 120.2
C164 C165 C166 123.5(15)
C164 C165 H16D 118.2
C166 C165 H16D 118.2
C165 C166 C167 117.1(13)
C165 C166 H16E 121.4
C167 C166 H16E 121.4
C166 C167 C162 123.6(12)
C166 C167 H16F 118.2
C162 C167 H16F 118.2
O33 C171 O34 122.6(9)
O33 C171 C172 119.7(8)
O34 C171 C172 117.7(9)
C177 C172 C173 120.1(10)
C177 C172 C171 120.3(9)
C173 C172 C171 119.4(10)
C174 C173 C172 117.9(11)
C174 C173 H17B 121.1
C172 C173 H17B 121.1
C173 C174 C175 121.1(11)
C173 C174 H17C 119.5
C175 C174 H17C 119.5
C174 C175 C176 120.5(12)
C174 C175 H17D 119.8
C176 C175 H17D 119.8
C177 C176 C175 118.5(12)
C177 C176 H17E 120.7
C175 C176 H17E 120.7
C172 C177 C176 121.8(10)
C172 C177 H17F 119.1
C176 C177 H17F 119.1
O35 C181 O36 124.5(8)
O35 C181 C182 118.1(8)
O36 C181 C182 117.5(8)
C183 C182 C187 121.2(8)
C183 C182 C181 121.0(8)
C187 C182 C181 117.8(8)
C182 C183 C184 118.3(10)
C182 C183 H18A 120.8
C184 C183 H18A 120.8
C185 C184 C183 123.4(11)
C185 C184 H18B 118.3
C183 C184 H18B 118.3
C184 C185 C186 117.2(10)
C184 C185 H18C 121.4
C186 C185 H18C 121.4
C187 C186 C185 121.9(10)
C187 C186 H18D 119.1
C185 C186 H18D 119.1
C186 C187 C182 118.0(9)
C186 C187 H18E 121.0
C182 C187 H18E 121.0

loop_
_geom_bond_atom_site_label_1
_geom_bond_atom_site_label_2
_geom_bond_distance
Mn1 O3 1.880(10)
Mn1 O48 1.901(7)
Mn1 O37 1.950(5)
Mn1 O1 1.969(6)
Mn1 O5 2.122(7)
Mn1 O46 2.231(6)
Mn1 Mn3 2.825(2)
Mn1 Mn2 3.013(2)
Mn1 Mn4 3.0770(18)
Mn1 Sr1 3.9153(18)
Mn2 O48 1.875(6)
Mn2 O47 1.922(5)
Mn2 O10 1.943(6)
Mn2 O2 1.976(6)
Mn2 O7 2.084(7)
Mn2 O46 2.332(6)
Mn2 Mn3 2.9839(19)
Mn2 Mn4 3.203(2)
Mn3 O50 1.863(5)
Mn3 O48 1.905(5)
Mn3 O37 1.909(6)
Mn3 O21 1.935(6)
Mn3 O47 2.180(6)
Mn3 O6 2.265(7)
Mn3 Mn4 3.0636(18)
Mn3 Sr1 3.289(2)
Mn4 O49 1.876(5)
Mn4 O46 1.922(5)
Mn4 O37 1.948(5)
Mn4 O18 1.960(6)
Mn4 O11 2.148(7)
Mn4 O47 2.246(7)
Mn5 O47 1.870(6)
Mn5 O41 1.903(6)
Mn5 O38 1.920(5)
Mn5 O9 2.006(6)
Mn5 O8 2.038(6)
Mn5 Mn10 2.9085(17)
Mn6 O50 1.883(5)
Mn6 O39 1.902(5)
Mn6 O36 1.968(6)
Mn6 O22 1.974(5)
Mn6 O15 2.200(7)
Mn6 O33 2.236(7)
Mn6 Mn7 2.8920(18)
Mn6 Sr1 3.839(2)
Mn7 O49 1.896(5)
Mn7 O45 1.908(5)
Mn7 O39 1.920(5)
Mn7 O50 1.933(5)
Mn7 O38 2.149(6)
Mn7 O30 2.486(10)
Mn7 Mn9 2.8474(19)
Mn7 Sr1 3.7458(19)
Mn8 O29 1.986(10)
Mn8 O16 2.150(8)
Mn8 O23 2.151(8)
Mn8 O44 2.271(6)
Mn8 O39 2.498(6)
Mn8 O35 2.505(6)
Mn8 Mn11 3.083(3)
Mn9 O49 1.846(5)
Mn9 O45 1.861(5)
Mn9 O19 1.904(6)
Mn9 O12 1.953(6)
Mn9 O17 2.256(8)
Mn10 O42 1.860(5)
Mn10 O41 1.889(6)
Mn10 O38 1.903(5)
Mn10 O13 1.971(6)
Mn10 O31 2.065(7)
Mn11 O44 1.911(6)
Mn11 O43 1.920(5)
Mn11 O34 1.920(6)
Mn11 O39 1.929(5)
Mn11 O35 2.221(6)
Mn11 O42 2.302(5)
Mn11 Mn14 3.0747(18)
Mn11 Mn12 3.0983(18)
Mn11 Mn13 3.1623(19)
Mn12 O45 1.877(5)
Mn12 O40 1.904(5)
Mn12 O28 2.033(8)
Mn12 O20 2.048(6)
Mn12 O44 2.085(5)
Mn12 O42 2.100(6)
Mn12 Mn14 2.8960(18)
Mn12 Mn13 2.973(2)
Mn13 O40 1.901(6)
Mn13 O32 1.940(7)
Mn13 O42 1.944(5)
Mn13 O26 1.982(5)
Mn13 O14 2.070(6)
Mn13 O43 2.245(5)
Mn13 Mn14 3.015(2)
Mn14 O40 1.898(5)
Mn14 O24 1.910(7)
Mn14 O44 1.935(5)
Mn14 O25 1.986(6)
Mn14 O27 2.099(8)
Mn14 O43 2.257(6)
Sr1 O30 2.501(6)
Sr1 O37 2.583(6)
Sr1 O6 2.607(7)
Sr1 O4 2.626(11)
Sr1 O15 2.685(7)
Sr1 N1 2.711(16)
Sr1 N2 2.763(17)
Sr1 O50 2.769(6)
Sr1 C31 3.385(11)
O1 C11 1.244(13)
O2 C11 1.284(13)
O3 C21 1.297(18)
O4 C21 1.241(16)
O5 C31 1.213(12)
O6 C31 1.304(11)
O7 C41 1.293(11)
O8 C41 1.301(10)
O9 C51 1.255(9)
O10 C51 1.296(10)
O11 C61 1.251(11)
O12 C61 1.283(11)
O13 C71 1.298(9)
O14 C71 1.252(9)
O15 C81 1.214(13)
O16 C81 1.245(12)
O17 C91 1.238(10)
O18 C91 1.298(11)
O19 C101 1.269(12)
O20 C101 1.251(11)
O21 C111 1.269(10)
O22 C111 1.251(10)
O23 C121 1.236(11)
O24 C121 1.294(11)
O25 C131 1.256(11)
O26 C131 1.258(11)
O27 C141 1.275(12)
O28 C141 1.232(12)
O29 C151 1.326(12)
O30 C151 1.159(14)
O31 C161 1.218(10)
O32 C161 1.281(10)
O33 C171 1.258(10)
O34 C171 1.303(9)
O35 C181 1.275(9)
O36 C181 1.275(10)
O41 C139 1.400(12)
O43 C138 1.455(10)
O46 C98 1.419(9)
N1 C18 1.21(2)
N2 C128 1.21(2)
C11 C12 1.570(13)
C12 C13 1.344(16)
C12 C17 1.394(14)
C13 C14 1.429(14)
C13 H13A 0.9500
C14 C15 1.396(19)
C14 H14A 0.9500
C15 C16 1.319(18)
C15 H15A 0.9500
C16 C17 1.412(12)
C16 H16A 0.9500
C17 H17A 0.9500
C18 C19 1.53(2)
C19 H19A 0.9800
C19 H19B 0.9800
C19 H19C 0.9800
C21 C22 1.49(2)
C22 C23 1.39(2)
C22 C27 1.47(2)
C23 C24 1.41(2)
C23 H23A 0.9500
C24 C25 1.29(3)
C24 H24A 0.9500
C25 C26 1.50(3)
C25 H25A 0.9500
C26 C27 1.44(2)
C26 H26A 0.9500
C27 H27A 0.9500
C31 C32 1.540(14)
C32 C33 1.336(14)
C32 C37 1.437(15)
C33 C34 1.395(16)
C33 H33A 0.9500
C34 C35 1.28(2)
C34 H34A 0.9500
C35 C36 1.36(2)
C35 H35A 0.9500
C36 C37 1.409(17)
C36 H36A 0.9500
C37 H37A 0.9500
C41 C42 1.450(14)
C42 C43 1.400(15)
C42 C47 1.443(14)
C43 C44 1.365(17)
C43 H43A 0.9500
C44 C45 1.35(2)
C44 H44A 0.9500
C45 C46 1.40(2)
C45 H45A 0.9500
C46 C47 1.364(19)
C46 H46A 0.9500
C47 H47A 0.9500
C51 C52 1.452(13)
C52 C53 1.376(13)
C52 C57 1.403(13)
C53 C54 1.430(15)
C53 H53A 0.9500
C54 C55 1.323(16)
C54 H54A 0.9500
C55 C56 1.445(16)
C55 H55A 0.9500
C56 C57 1.365(13)
C56 H56A 0.9500
C57 H57A 0.9500
C61 C62 1.530(13)
C62 C63 1.360(14)
C62 C67 1.389(15)
C63 C64 1.405(16)
C63 H63A 0.9500
C64 C65 1.288(18)
C64 H64A 0.9500
C65 C66 1.359(18)
C65 H65A 0.9500
C66 C67 1.414(16)
C66 H66A 0.9500
C67 H67A 0.9500
C71 C72 1.498(11)
C72 C73 1.355(14)
C72 C77 1.357(12)
C73 C74 1.427(15)
C73 H73A 0.9500
C74 C75 1.370(16)
C74 H74A 0.9500
C75 C76 1.350(15)
C75 H75A 0.9500
C76 C77 1.409(13)
C76 H76A 0.9500
C77 H77A 0.9500
C81 C82 1.524(17)
C82 C87 1.372(15)
C82 C83 1.416(16)
C83 C84 1.423(17)
C83 H83A 0.9500
C84 C85 1.47(2)
C84 H84A 0.9500
C85 C86 1.36(2)
C85 H85A 0.9500
C86 C87 1.41(2)
C86 H86A 0.9500
C87 H87A 0.9500
C91 C92 1.436(13)
C92 C93 1.301(14)
C92 C97 1.349(14)
C93 C94 1.372(18)
C93 H93A 0.9500
C94 C95 1.267(19)
C94 H94A 0.9500
C95 C96 1.394(18)
C95 H95A 0.9500
C96 C97 1.415(16)
C96 H96A 0.9500
C97 H97A 0.9500
C98 H98A 0.9800
C98 H98B 0.9800
C98 H98C 0.9800
C101 C102 1.520(13)
C102 C103 1.305(13)
C102 C107 1.346(15)
C103 C104 1.387(16)
C103 H10A 0.9500
C104 C105 1.38(2)
C104 H10B 0.9500
C105 C106 1.35(2)
C105 H10C 0.9500
C106 C107 1.353(17)
C106 H10D 0.9500
C107 H10E 0.9500
C111 C112 1.520(12)
C112 C113 1.370(11)
C112 C117 1.394(13)
C113 C114 1.394(14)
C113 H11A 0.9500
C114 C115 1.370(14)
C114 H11B 0.9500
C115 C116 1.354(14)
C115 H11C 0.9500
C116 C117 1.397(13)
C116 H11D 0.9500
C117 H11E 0.9500
C121 C122 1.495(13)
C122 C127 1.376(15)
C122 C123 1.391(15)
C123 C124 1.354(15)
C123 H12A 0.9500
C124 C125 1.39(2)
C124 H12B 0.9500
C125 C126 1.387(18)
C125 H12C 0.9500
C126 C127 1.381(14)
C126 H12D 0.9500
C127 H12E 0.9500
C128 C129 1.55(3)
C129 H12F 0.9800
C129 H12G 0.9800
C129 H12H 0.9800
C131 C132 1.532(11)
C132 C133 1.358(14)
C132 C137 1.394(12)
C133 C134 1.398(13)
C133 H13B 0.9500
C134 C135 1.370(16)
C134 H13C 0.9500
C135 C136 1.385(15)
C135 H13D 0.9500
C136 C137 1.378(11)
C136 H13E 0.9500
C137 H13F 0.9500
C138 H13G 0.9800
C138 H13H 0.9800
C138 H13I 0.9800
C139 H13J 0.9800
C139 H13K 0.9800
C139 H13L 0.9800
C141 C142 1.429(13)
C142 C143 1.3900
C142 C147 1.3900
C143 C144 1.3900
C143 H14B 0.9500
C144 C145 1.3900
C144 H14C 0.9500
C145 C146 1.3900
C145 H14D 0.9500
C146 C147 1.3900
C146 H14E 0.9500
C147 H14F 0.9500
C151 C152 1.615(18)
C152 C153 1.404(17)
C152 C157 1.456(16)
C153 C154 1.31(2)
C153 H15B 0.9500
C154 C155 1.41(3)
C154 H15C 0.9500
C155 C156 1.42(2)
C155 H15D 0.9500
C156 C157 1.319(19)
C156 H15E 0.9500
C157 H15F 0.9500
C161 C162 1.560(14)
C162 C163 1.368(13)
C162 C167 1.386(13)
C163 C164 1.450(15)
C163 H16B 0.9500
C164 C165 1.335(16)
C164 H16C 0.9500
C165 C166 1.341(17)
C165 H16D 0.9500
C166 C167 1.357(16)
C166 H16E 0.9500
C167 H16F 0.9500
C171 C172 1.498(13)
C172 C177 1.359(13)
C172 C173 1.411(12)
C173 C174 1.375(15)
C173 H17B 0.9500
C174 C175 1.380(15)
C174 H17C 0.9500
C175 C176 1.382(15)
C175 H17D 0.9500
C176 C177 1.371(14)
C176 H17E 0.9500
C177 H17F 0.9500
C181 C182 1.492(11)
C182 C183 1.372(12)
C182 C187 1.417(11)
C183 C184 1.404(14)
C183 H18A 0.9500
C184 C185 1.354(15)
C184 H18B 0.9500
C185 C186 1.420(15)
C185 H18C 0.9500
C186 C187 1.387(12)
C186 H18D 0.9500
C187 H18E 0.9500
